data_4115785
loop_
_publ_author_name
'Shigehiro Yamaguchi'
'Seiji Akiyama'
'Kohei Tamao'

_publ_contact_author_address
;
 Institute for Chemical Research, Kyoto University, Uji, Kyoto 611-0011, Japan
;
_publ_contact_author_email ' shige@scl.kyoto-u.ac.jp '
_publ_contact_author_fax +81-774-38-3186
_publ_contact_author_name 'Shigehiro Yamaguchi'
_publ_contact_author_phone ' +81-774-38-3180'
_publ_section_title
;
 Colorimetric Fluoride Ion Sensing by Boron-Containing \p-Electron Systems
;
_journal_name_full 'Journal of the American Chemical Society'
_journal_page_first 11372
_journal_page_last 11375
_journal_paper_doi 10.1021/ja015957w
_journal_volume 123
_journal_year 2001
_chemical_formula_sum 'C63 H69 B F K N2 O7'
_chemical_formula_weight 1035.15
_space_group_IT_number 3
_symmetry_cell_setting monoclinic
_symmetry_Int_Tables_number 3
_symmetry_space_group_name_Hall 'P 2y'
_symmetry_space_group_name_H-M 'P 1 2 1'
_audit_creation_date 'Sun Aug 17 03:17:01 2001'
_audit_creation_method 'from TEXRAY.INF file'
_cell_angle_alpha 90
_cell_angle_beta 102.134(2)
_cell_angle_gamma 90
_cell_formula_units_Z 4
_cell_length_a 20.8599(9)
_cell_length_b 12.1728(5)
_cell_length_c 22.338(1)
_cell_measurement_reflns_used 0
_cell_measurement_temperature 173.2
_cell_measurement_theta_max 0.0
_cell_measurement_theta_min 0.0
_cell_volume 5545.4(4)
_computing_cell_refinement 'MSC/AFC Diffractometer Control'
_computing_data_collection 'MSC/AFC Diffractometer Control'
_computing_data_reduction teXsan
_computing_publication_material teXsan
_computing_structure_refinement teXsan
_diffrn_ambient_temperature 173.2
_diffrn_detector_area_resol_mean 0.010000
_diffrn_measurement_device_type 'Rigaku RAXIS-IV'
_diffrn_radiation_detector 'Imaging Plate'
_diffrn_radiation_monochromator graphite
_diffrn_radiation_source 'Rigaku rotating anode'
_diffrn_radiation_type 'Mo K\a'
_diffrn_radiation_wavelength 0.7107
_diffrn_reflns_av_R_equivalents 0.000
_diffrn_reflns_av_sigmaI/netI 0.039
_diffrn_reflns_limit_h_max 0
_diffrn_reflns_limit_h_min -27
_diffrn_reflns_limit_k_max 15
_diffrn_reflns_limit_k_min 0
_diffrn_reflns_limit_l_max 29
_diffrn_reflns_limit_l_min -28
_diffrn_reflns_number 11681
_diffrn_reflns_reduction_process 'Lp corrections applied'
_diffrn_reflns_theta_max 0.00
_diffrn_reflns_theta_min 0.00
_exptl_absorpt_coefficient_mu 0.154
_exptl_absorpt_correction_type none
_exptl_crystal_colour yellow
_exptl_crystal_density_diffrn 1.240
_exptl_crystal_description prismatic
_exptl_crystal_F_000 2200.00
_exptl_crystal_size_max 0.300
_exptl_crystal_size_mid 0.300
_exptl_crystal_size_min 0.200
_refine_diff_density_max 1.26
_refine_diff_density_min -0.47
_refine_ls_extinction_coef 0.041(3)
_refine_ls_extinction_method 'Zachariasen(1967) type 2 gaussian isotropic'
_refine_ls_goodness_of_fit_ref 1.235
_refine_ls_hydrogen_treatment noref
_refine_ls_matrix_type full
_refine_ls_number_constraints 5
_refine_ls_number_parameters 1326
_refine_ls_number_reflns 9251
_refine_ls_number_restraints 0
_refine_ls_R_factor_all 0.0641
_refine_ls_R_factor_gt 0.0641
_refine_ls_shift/su_max 0.0015
_refine_ls_shift/su_mean 0.0001
_refine_ls_structure_factor_coef F
_refine_ls_weighting_details 'w = 1/[\s^2^(Fo) + 0.00360|Fo|^2^]'
_refine_ls_weighting_scheme calc
_refine_ls_wR_factor_gt 0.0843
_refine_ls_wR_factor_ref 0.0843
_reflns_number_gt 9251
_reflns_number_total 11681
_reflns_threshold_expression >2.0sigma(I)
_cod_data_source_file ja015957w_s1.cif
_cod_data_source_block a3bf_ac
_cod_original_cell_volume 5545.5(4)
_cod_original_sg_symbol_H-M 'P 2 '
_cod_original_formula_sum 'C63 H69 B F K N2 O7 '
_cod_database_code 4115785

loop_
_symmetry_equiv_pos_as_xyz
x,y,z
-x,y,-z

loop_
_atom_site_label
_atom_site_type_symbol
_atom_site_fract_x
_atom_site_fract_y
_atom_site_fract_z
_atom_site_U_iso_or_equiv
_atom_site_adp_type
_atom_site_occupancy
_atom_site_calc_flag
_atom_site_refinement_flags
K(1) K 1.0000 0.3524 0.0000 0.0204(3) Uani 1.00 d S
K(2) K 0.5000 -0.1484(2) 0.0000 0.0210(3) Uani 1.00 d S
K(3) K 0.5000 0.2501(2) 0.5000 0.0287(3) Uani 1.00 d S
K(4) K 1.0000 0.0206(2) 0.5000 0.0315(3) Uani 1.00 d S
F(1) F 0.7349(1) 0.3556(3) 0.3105(1) 0.0254(6) Uani 1.00 d .
F(2) F 0.7656(1) -0.1418(3) 0.6793(1) 0.0279(6) Uani 1.00 d .
O(1) O 1.1050(2) 0.2246(3) 0.0633(1) 0.0303(8) Uani 1.00 d .
O(2) O 1.0967(2) 0.2778(3) -0.0581(1) 0.0306(8) Uani 1.00 d .
O(3) O 1.0313(2) 0.5528(3) 0.0610(2) 0.0314(8) Uani 1.00 d .
O(4) O 0.6057(2) -0.2733(3) 0.0599(2) 0.0310(8) Uani 1.00 d .
O(5) O 0.5975(2) -0.2197(3) -0.0621(2) 0.0294(8) Uani 1.00 d .
O(6) O 0.5304(2) 0.0517(3) 0.0610(1) 0.0288(8) Uani 1.00 d .
O(7) O 0.5644(2) 0.3277(3) 0.4113(2) 0.0371(9) Uani 1.00 d .
O(8) O 0.4298(2) 0.3743(3) 0.4002(2) 0.0355(9) Uani 1.00 d .
O(9) O 0.5681(2) 0.0509(3) 0.5272(2) 0.0377(9) Uani 1.00 d .
O(10) O 0.9487(2) -0.1085(3) 0.3985(2) 0.0377(10) Uani 1.00 d .
O(11) O 1.0863(2) -0.0737(4) 0.4341(2) 0.044(1) Uani 1.00 d .
O(12) O 0.9347(2) 0.2199(4) 0.4683(2) 0.048(1) Uani 1.00 d .
O(13) O 0.8847(9) 0.560(1) 0.5018(8) 0.201(6) Uiso 1.00 d .
O(14) O 0.6049(8) 0.695(1) 0.4697(7) 0.089(5) Uiso 0.51 d P
O(15) O 0.6350(8) 0.755(1) 0.4683(7) 0.096(5) Uiso 0.49 d P
N(1) N 1.0279(2) 0.3528(4) 0.1323(2) 0.0274(9) Uani 1.00 d .
N(2) N 0.5296(2) -0.1480(4) 0.1324(2) 0.0283(9) Uani 1.00 d .
N(3) N 0.6452(2) 0.2502(4) 0.5254(2) 0.033(1) Uani 1.00 d .
N(4) N 0.8542(2) 0.0222(4) 0.4482(2) 0.040(1) Uani 1.00 d .
C(1) C 0.8647(2) 0.3574(5) 0.2992(2) 0.030(1) Uani 1.00 d .
C(2) C 0.9275(3) 0.3600(6) 0.3298(2) 0.043(1) Uani 1.00 d .
C(3) C 0.9717(3) 0.2722(7) 0.3266(3) 0.055(2) Uani 1.00 d .
C(4) C 0.9506(3) 0.1855(6) 0.2915(3) 0.046(2) Uani 1.00 d .
C(5) C 0.7885(3) 0.0092(5) 0.1321(3) 0.046(2) Uani 1.00 d .
C(6) C 0.7331(4) 0.0158(5) 0.0881(3) 0.051(2) Uani 1.00 d .
C(7) C 0.6893(3) 0.1044(5) 0.0890(3) 0.044(2) Uani 1.00 d .
C(8) C 0.7016(2) 0.1803(4) 0.1346(2) 0.032(1) Uani 1.00 d .
C(9) C 0.7739(2) 0.2645(4) 0.2258(2) 0.0234(10) Uani 1.00 d .
C(10) C 0.8651(3) 0.0908(5) 0.2187(3) 0.038(1) Uani 1.00 d .
C(11) C 0.8393(2) 0.2663(4) 0.2606(2) 0.028(1) Uani 1.00 d .
C(12) C 0.8845(2) 0.1783(5) 0.2568(2) 0.034(1) Uani 1.00 d .
C(13) C 0.8044(3) 0.0917(4) 0.1784(2) 0.034(1) Uani 1.00 d .
C(14) C 0.7587(2) 0.1789(4) 0.1807(2) 0.028(1) Uani 1.00 d .
C(15) C 0.6674(2) 0.5524(4) 0.2997(2) 0.031(1) Uani 1.00 d .
C(16) C 0.6473(3) 0.6348(5) 0.3324(2) 0.037(1) Uani 1.00 d .
C(17) C 0.6716(3) 0.7431(5) 0.3300(3) 0.045(1) Uani 1.00 d .
C(18) C 0.7147(3) 0.7639(4) 0.2938(3) 0.044(1) Uani 1.00 d .
C(19) C 0.8230(3) 0.6586(5) 0.1289(3) 0.047(2) Uani 1.00 d .
C(20) C 0.8292(3) 0.5883(7) 0.0845(3) 0.053(2) Uani 1.00 d .
C(21) C 0.8052(3) 0.4789(6) 0.0852(3) 0.048(2) Uani 1.00 d .
C(22) C 0.7758(3) 0.4448(5) 0.1312(2) 0.036(1) Uani 1.00 d .
C(23) C 0.7319(2) 0.4843(4) 0.2249(2) 0.0241(10) Uani 1.00 d .
C(24) C 0.7764(3) 0.7063(4) 0.2171(3) 0.038(1) Uani 1.00 d .
C(25) C 0.7126(2) 0.5705(4) 0.2601(2) 0.026(1) Uani 1.00 d .
C(26) C 0.7362(3) 0.6817(4) 0.2572(2) 0.033(1) Uani 1.00 d .
C(27) C 0.7900(2) 0.6282(5) 0.1762(2) 0.034(1) Uani 1.00 d .
C(28) C 0.7666(2) 0.5181(4) 0.1792(2) 0.028(1) Uani 1.00 d .
C(29) C 0.6706(2) 0.1554(4) 0.3010(2) 0.026(1) Uani 1.00 d .
C(30) C 0.6520(3) 0.0672(4) 0.3325(2) 0.032(1) Uani 1.00 d .
C(31) C 0.5852(3) 0.0450(4) 0.3304(2) 0.037(1) Uani 1.00 d .
C(32) C 0.5384(3) 0.1072(5) 0.2949(2) 0.036(1) Uani 1.00 d .
C(33) C 0.4731(3) 0.3784(4) 0.1343(3) 0.036(1) Uani 1.00 d .
C(34) C 0.4876(3) 0.4451(5) 0.0901(3) 0.040(1) Uani 1.00 d .
C(35) C 0.5541(3) 0.4714(4) 0.0924(2) 0.038(1) Uani 1.00 d .
C(36) C 0.6028(2) 0.4313(4) 0.1366(2) 0.029(1) Uani 1.00 d .
C(37) C 0.6417(2) 0.3103(3) 0.2273(2) 0.0197(9) Uani 1.00 d .
C(38) C 0.5065(2) 0.2537(4) 0.2198(2) 0.030(1) Uani 1.00 d .
C(39) C 0.6230(2) 0.2229(4) 0.2623(2) 0.0231(10) Uani 1.00 d .
C(40) C 0.5551(2) 0.1954(4) 0.2597(2) 0.027(1) Uani 1.00 d .
C(41) C 0.5223(2) 0.3309(4) 0.1805(2) 0.026(1) Uani 1.00 d .
C(42) C 0.5908(2) 0.3586(4) 0.1832(2) 0.0232(9) Uani 1.00 d .
C(43) C 0.8276(3) -0.3432(4) 0.6897(2) 0.035(1) Uani 1.00 d .
C(44) C 0.8454(4) -0.4271(5) 0.6561(3) 0.047(2) Uani 1.00 d .
C(45) C 0.9128(4) -0.4539(5) 0.6609(3) 0.049(2) Uani 1.00 d .
C(46) C 0.9591(3) -0.3985(5) 0.7002(3) 0.047(2) Uani 1.00 d .
C(47) C 1.0241(3) -0.1254(5) 0.8617(3) 0.051(2) Uani 1.00 d .
C(48) C 1.0087(3) -0.0562(5) 0.9046(3) 0.051(2) Uani 1.00 d .
C(49) C 0.9428(3) -0.0297(5) 0.9013(3) 0.049(2) Uani 1.00 d .
C(50) C 0.8944(3) -0.0702(4) 0.8562(2) 0.035(1) Uani 1.00 d .
C(51) C 0.8561(2) -0.1908(4) 0.7652(2) 0.0236(10) Uani 1.00 d .
C(52) C 0.9905(2) -0.2535(5) 0.7766(3) 0.037(1) Uani 1.00 d .
C(53) C 0.8750(2) -0.2791(4) 0.7310(2) 0.028(1) Uani 1.00 d .
C(54) C 0.9425(3) -0.3094(4) 0.7364(2) 0.035(1) Uani 1.00 d .
C(55) C 0.9749(2) -0.1740(4) 0.8155(3) 0.034(1) Uani 1.00 d .
C(56) C 0.9070(2) -0.1433(4) 0.8105(2) 0.029(1) Uani 1.00 d .
C(57) C 0.6355(2) -0.1264(4) 0.6890(2) 0.030(1) Uani 1.00 d .
C(58) C 0.5725(3) -0.1188(4) 0.6562(2) 0.037(1) Uani 1.00 d .
C(59) C 0.5271(3) -0.2046(5) 0.6565(3) 0.043(1) Uani 1.00 d .
C(60) C 0.5453(3) -0.2948(5) 0.6920(3) 0.038(1) Uani 1.00 d .
C(61) C 0.7008(3) -0.4844(4) 0.8518(3) 0.040(1) Uani 1.00 d .
C(62) C 0.7564(3) -0.4852(5) 0.8947(3) 0.045(2) Uani 1.00 d .
C(63) C 0.8025(3) -0.3987(5) 0.8965(3) 0.044(1) Uani 1.00 d .
C(64) C 0.7925(2) -0.3189(4) 0.8536(2) 0.032(1) Uani 1.00 d .
C(65) C 0.7224(2) -0.2270(4) 0.7630(2) 0.0230(10) Uani 1.00 d .
C(66) C 0.6263(2) -0.3948(4) 0.7670(2) 0.032(1) Uani 1.00 d .
C(67) C 0.6579(2) -0.2205(4) 0.7269(2) 0.026(1) Uani 1.00 d .
C(68) C 0.6099(2) -0.3048(4) 0.7285(2) 0.029(1) Uani 1.00 d .
C(69) C 0.6868(3) -0.3989(4) 0.8068(2) 0.029(1) Uani 1.00 d .
C(70) C 0.7347(2) -0.3135(4) 0.8063(2) 0.026(1) Uani 1.00 d .
C(71) C 0.8391(2) 0.0483(4) 0.6900(2) 0.029(1) Uani 1.00 d .
C(72) C 0.8636(2) 0.1279(5) 0.6574(2) 0.032(1) Uani 1.00 d .
C(73) C 0.8434(3) 0.2385(5) 0.6596(2) 0.038(1) Uani 1.00 d .
C(74) C 0.8002(3) 0.2657(4) 0.6952(2) 0.035(1) Uani 1.00 d .
C(75) C 0.6808(3) 0.1775(5) 0.8543(3) 0.040(1) Uani 1.00 d .
C(76) C 0.6673(3) 0.1072(5) 0.8970(3) 0.043(1) Uani 1.00 d .
C(77) C 0.6873(3) -0.0039(5) 0.8970(3) 0.039(1) Uani 1.00 d .
C(78) C 0.7188(2) -0.0420(4) 0.8531(2) 0.031(1) Uani 1.00 d .
C(79) C 0.7702(2) -0.0099(4) 0.7634(2) 0.0235(10) Uani 1.00 d .
C(80) C 0.7337(2) 0.2159(4) 0.7691(2) 0.031(1) Uani 1.00 d .
C(81) C 0.7937(2) 0.0724(4) 0.7280(2) 0.0238(10) Uani 1.00 d .
C(82) C 0.7745(2) 0.1860(4) 0.7305(2) 0.028(1) Uani 1.00 d .
C(83) C 0.7153(2) 0.1416(4) 0.8088(2) 0.030(1) Uani 1.00 d .
C(84) C 0.7345(2) 0.0283(4) 0.8071(2) 0.0233(10) Uani 1.00 d .
C(85) C 1.0646(3) 0.2536(5) 0.1546(2) 0.036(1) Uani 1.00 d .
C(86) C 1.1241(2) 0.2343(4) 0.1277(2) 0.034(1) Uani 1.00 d .
C(87) C 1.1602(2) 0.2130(4) 0.0363(2) 0.033(1) Uani 1.00 d .
C(88) C 1.1387(2) 0.1924(5) -0.0305(2) 0.035(1) Uani 1.00 d .
C(89) C 1.0822(2) 0.2661(5) -0.1231(2) 0.033(1) Uani 1.00 d .
C(90) C 1.0358(3) 0.3556(5) -0.1511(2) 0.036(1) Uani 1.00 d .
C(91) C 1.0663(3) 0.4519(5) 0.1537(2) 0.037(1) Uani 1.00 d .
C(92) C 1.0376(3) 0.5568(5) 0.1257(2) 0.036(1) Uani 1.00 d .
C(93) C 0.9998(3) 0.6504(4) 0.0332(3) 0.036(1) Uani 1.00 d .
C(94) C 0.5672(3) -0.2482(5) 0.1529(2) 0.037(1) Uani 1.00 d .
C(95) C 0.6261(2) -0.2655(4) 0.1241(2) 0.036(1) Uani 1.00 d .
C(96) C 0.6608(2) -0.2843(4) 0.0324(3) 0.035(1) Uani 1.00 d .
C(97) C 0.6389(2) -0.3049(4) -0.0347(3) 0.035(1) Uani 1.00 d .
C(98) C 0.5800(2) -0.2335(5) -0.1267(2) 0.034(1) Uani 1.00 d .
C(99) C 0.5316(3) -0.1474(5) -0.1548(2) 0.037(1) Uani 1.00 d .
C(100) C 0.5687(3) -0.0502(5) 0.1531(2) 0.036(1) Uani 1.00 d .
C(101) C 0.5382(3) 0.0566(4) 0.1257(2) 0.033(1) Uani 1.00 d .
C(102) C 0.5001(2) 0.1485(4) 0.0337(2) 0.030(1) Uani 1.00 d .
C(103) C 0.6663(2) 0.2577(5) 0.4672(2) 0.039(1) Uani 1.00 d .
C(104) C 0.6331(3) 0.3477(6) 0.4244(2) 0.042(1) Uani 1.00 d .
C(105) C 0.5310(3) 0.4055(5) 0.3700(3) 0.045(2) Uani 1.00 d .
C(106) C 0.4622(3) 0.3738(5) 0.3503(2) 0.041(1) Uani 1.00 d .
C(107) C 0.3609(3) 0.3581(5) 0.3805(2) 0.039(1) Uani 1.00 d .
C(108) C 0.3303(3) 0.3452(5) 0.4360(2) 0.040(1) Uani 1.00 d .
C(109) C 0.6695(3) 0.1474(5) 0.5569(3) 0.041(1) Uani 1.00 d .
C(110) C 0.6360(3) 0.0464(5) 0.5280(3) 0.041(1) Uani 1.00 d .
C(111) C 0.5353(3) -0.0409(5) 0.4967(3) 0.039(1) Uani 1.00 d .
C(112) C 0.8379(3) -0.0667(6) 0.4027(3) 0.047(2) Uani 1.00 d .
C(113) C 0.8891(3) -0.0773(6) 0.3630(3) 0.051(2) Uani 1.00 d .
C(114) C 0.9940(4) -0.1332(7) 0.3611(3) 0.057(2) Uani 1.00 d .
C(115) C 1.0586(3) -0.1662(6) 0.4003(3) 0.054(2) Uani 1.00 d .
C(116) C 1.1531(3) -0.0930(6) 0.4608(3) 0.049(2) Uani 1.00 d .
C(117) C 1.1797(3) 0.0027(5) 0.5016(3) 0.044(2) Uani 1.00 d .
C(118) C 0.8377(3) 0.1286(6) 0.4199(3) 0.047(2) Uani 1.00 d .
C(119) C 0.8668(4) 0.2256(6) 0.4574(3) 0.054(2) Uani 1.00 d .
C(120) C 0.9639(4) 0.3134(6) 0.4994(4) 0.072(2) Uani 1.00 d .
C(121) C 0.869(1) 0.620(2) 0.400(1) 0.213(9) Uiso 1.00 d .
C(122) C 0.8501(7) 0.572(1) 0.4555(6) 0.100(3) Uiso 1.00 d .
C(123) C 0.788(1) 0.525(2) 0.447(1) 0.192(8) Uiso 1.00 d .
C(124) C 0.710(1) 0.745(2) 0.521(1) 0.098(7) Uiso 0.51 d P
C(125) C 0.6389(5) 0.6944(8) 0.5149(5) 0.075(2) Uiso 1.00 d .
C(126) C 0.6389(9) 0.641(2) 0.5765(8) 0.069(5) Uiso 0.51 d P
C(127) C 0.676(1) 0.682(2) 0.572(1) 0.094(7) Uiso 0.49 d P
C(128) C 0.565(1) 0.646(2) 0.5119(10) 0.085(6) Uiso 0.49 d P
B(1) B 0.7197(2) 0.3537(5) 0.2433(2) 0.022(1) Uani 1.00 d .
B(2) B 0.7796(2) -0.1426(5) 0.7462(2) 0.023(1) Uani 1.00 d .
H(1) H 0.8366 0.4171 0.3033 0.0364 Uiso 1.00 calc .
H(2) H 0.9430 0.4223 0.3541 0.0520 Uiso 1.00 calc .
H(3) H 1.0156 0.2752 0.3491 0.0656 Uiso 1.00 calc .
H(4) H 0.9802 0.1269 0.2893 0.0545 Uiso 1.00 calc .
H(5) H 0.8174 -0.0512 0.1321 0.0550 Uiso 1.00 calc .
H(6) H 0.7236 -0.0387 0.0571 0.0617 Uiso 1.00 calc .
H(7) H 0.6510 0.1109 0.0574 0.0532 Uiso 1.00 calc .
H(8) H 0.6703 0.2367 0.1352 0.0389 Uiso 1.00 calc .
H(9) H 0.8933 0.0291 0.2199 0.0455 Uiso 1.00 calc .
H(10) H 0.6510 0.4804 0.3031 0.0367 Uiso 1.00 calc .
H(11) H 0.6167 0.6198 0.3573 0.0451 Uiso 1.00 calc .
H(12) H 0.6578 0.8002 0.3533 0.0533 Uiso 1.00 calc .
H(13) H 0.7312 0.8363 0.2928 0.0530 Uiso 1.00 calc .
H(14) H 0.8410 0.7302 0.1290 0.0558 Uiso 1.00 calc .
H(15) H 0.8497 0.6110 0.0524 0.0636 Uiso 1.00 calc .
H(16) H 0.8094 0.4293 0.0534 0.0576 Uiso 1.00 calc .
H(17) H 0.7613 0.3708 0.1316 0.0428 Uiso 1.00 calc .
H(18) H 0.7953 0.7774 0.2176 0.0460 Uiso 1.00 calc .
H(19) H 0.7159 0.1714 0.3050 0.0316 Uiso 1.00 calc .
H(20) H 0.6846 0.0211 0.3559 0.0380 Uiso 1.00 calc .
H(21) H 0.5732 -0.0137 0.3538 0.0440 Uiso 1.00 calc .
H(22) H 0.4935 0.0916 0.2936 0.0428 Uiso 1.00 calc .
H(23) H 0.4284 0.3631 0.1342 0.0433 Uiso 1.00 calc .
H(24) H 0.4540 0.4734 0.0585 0.0483 Uiso 1.00 calc .
H(25) H 0.5647 0.5184 0.0620 0.0458 Uiso 1.00 calc .
H(26) H 0.6467 0.4524 0.1367 0.0348 Uiso 1.00 calc .
H(27) H 0.4617 0.2398 0.2199 0.0355 Uiso 1.00 calc .
H(28) H 0.7824 -0.3267 0.6856 0.0418 Uiso 1.00 calc .
H(29) H 0.8124 -0.4680 0.6294 0.0565 Uiso 1.00 calc .
H(30) H 0.9248 -0.5107 0.6362 0.0588 Uiso 1.00 calc .
H(31) H 1.0038 -0.4186 0.7042 0.0564 Uiso 1.00 calc .
H(32) H 1.0688 -0.1415 0.8626 0.0607 Uiso 1.00 calc .
H(33) H 1.0421 -0.0266 0.9361 0.0606 Uiso 1.00 calc .
H(34) H 0.9316 0.0176 0.9312 0.0588 Uiso 1.00 calc .
H(35) H 0.8505 -0.0486 0.8553 0.0424 Uiso 1.00 calc .
H(36) H 1.0353 -0.2698 0.7778 0.0442 Uiso 1.00 calc .
H(37) H 0.6652 -0.0683 0.6868 0.0358 Uiso 1.00 calc .
H(38) H 0.5592 -0.0547 0.6326 0.0438 Uiso 1.00 calc .
H(39) H 0.4841 -0.1993 0.6321 0.0516 Uiso 1.00 calc .
H(40) H 0.5144 -0.3520 0.6925 0.0459 Uiso 1.00 calc .
H(41) H 0.6699 -0.5421 0.8510 0.0476 Uiso 1.00 calc .
H(42) H 0.7649 -0.5432 0.9238 0.0546 Uiso 1.00 calc .
H(43) H 0.8409 -0.3970 0.9283 0.0524 Uiso 1.00 calc .
H(44) H 0.8252 -0.2642 0.8550 0.0387 Uiso 1.00 calc .
H(45) H 0.5960 -0.4534 0.7659 0.0378 Uiso 1.00 calc .
H(46) H 0.8530 -0.0256 0.6873 0.0347 Uiso 1.00 calc .
H(47) H 0.8942 0.1086 0.6332 0.0388 Uiso 1.00 calc .
H(48) H 0.8599 0.2931 0.6365 0.0453 Uiso 1.00 calc .
H(49) H 0.7868 0.3402 0.6966 0.0425 Uiso 1.00 calc .
H(50) H 0.6673 0.2520 0.8548 0.0481 Uiso 1.00 calc .
H(51) H 0.6443 0.1322 0.9269 0.0516 Uiso 1.00 calc .
H(52) H 0.6787 -0.0528 0.9276 0.0467 Uiso 1.00 calc .
H(53) H 0.7307 -0.1175 0.8535 0.0368 Uiso 1.00 calc .
H(54) H 0.7181 0.2893 0.7682 0.0373 Uiso 1.00 calc .
H(55) H 1.0786 0.2594 0.1978 0.0431 Uiso 1.00 calc .
H(56) H 1.0362 0.1924 0.1449 0.0431 Uiso 1.00 calc .
H(57) H 1.1536 0.2942 0.1377 0.0406 Uiso 1.00 calc .
H(58) H 1.1452 0.1684 0.1442 0.0406 Uiso 1.00 calc .
H(59) H 1.1855 0.2784 0.0426 0.0402 Uiso 1.00 calc .
H(60) H 1.1861 0.1529 0.0548 0.0402 Uiso 1.00 calc .
H(61) H 1.1161 0.1243 -0.0368 0.0422 Uiso 1.00 calc .
H(62) H 1.1762 0.1896 -0.0485 0.0422 Uiso 1.00 calc .
H(63) H 1.0626 0.1965 -0.1339 0.0399 Uiso 1.00 calc .
H(64) H 1.1216 0.2716 -0.1379 0.0399 Uiso 1.00 calc .
H(65) H 1.0264 0.3484 -0.1944 0.0434 Uiso 1.00 calc .
H(66) H 1.0553 0.4251 -0.1399 0.0434 Uiso 1.00 calc .
H(67) H 1.1085 0.4438 0.1445 0.0441 Uiso 1.00 calc .
H(68) H 1.0704 0.4572 0.1967 0.0441 Uiso 1.00 calc .
H(69) H 0.9955 0.5671 0.1349 0.0427 Uiso 1.00 calc .
H(70) H 1.0653 0.6162 0.1419 0.0427 Uiso 1.00 calc .
H(71) H 0.9539 0.6509 0.0435 0.0483 Uiso 1.00 calc .
H(72) H 1.0281 0.7232 0.0541 0.0483 Uiso 1.00 calc .
H(73) H 0.5388 -0.3095 0.1430 0.0446 Uiso 1.00 calc .
H(74) H 0.5822 -0.2442 0.1961 0.0446 Uiso 1.00 calc .
H(75) H 0.6479 -0.3315 0.1395 0.0426 Uiso 1.00 calc .
H(76) H 0.6554 -0.2053 0.1340 0.0426 Uiso 1.00 calc .
H(77) H 0.6870 -0.3441 0.0508 0.0415 Uiso 1.00 calc .
H(78) H 0.6859 -0.2186 0.0386 0.0415 Uiso 1.00 calc .
H(79) H 0.6159 -0.3726 -0.0410 0.0414 Uiso 1.00 calc .
H(80) H 0.6762 -0.3083 -0.0529 0.0414 Uiso 1.00 calc .
H(81) H 0.5609 -0.3042 -0.1357 0.0411 Uiso 1.00 calc .
H(82) H 0.6182 -0.2278 -0.1433 0.0411 Uiso 1.00 calc .
H(83) H 0.5297 -0.1552 -0.2027 0.0483 Uiso 1.00 calc .
H(84) H 0.5601 -0.0716 -0.1440 0.0483 Uiso 1.00 calc .
H(85) H 0.6102 -0.0583 0.1425 0.0427 Uiso 1.00 calc .
H(86) H 0.5744 -0.0456 0.1964 0.0427 Uiso 1.00 calc .
H(87) H 0.4967 0.0665 0.1360 0.0401 Uiso 1.00 calc .
H(88) H 0.5661 0.1163 0.1413 0.0401 Uiso 1.00 calc .
H(89) H 0.4530 0.1536 0.0434 0.0483 Uiso 1.00 calc .
H(90) H 0.5181 0.2273 0.0539 0.0483 Uiso 1.00 calc .
H(91) H 0.7123 0.2709 0.4758 0.0469 Uiso 1.00 calc .
H(92) H 0.6574 0.1892 0.4467 0.0469 Uiso 1.00 calc .
H(93) H 0.6420 0.4173 0.4436 0.0509 Uiso 1.00 calc .
H(94) H 0.6490 0.3467 0.3876 0.0509 Uiso 1.00 calc .
H(95) H 0.5335 0.4754 0.3895 0.0542 Uiso 1.00 calc .
H(96) H 0.5506 0.4099 0.3354 0.0542 Uiso 1.00 calc .
H(97) H 0.4410 0.4238 0.3201 0.0497 Uiso 1.00 calc .
H(98) H 0.4602 0.3018 0.3335 0.0497 Uiso 1.00 calc .
H(99) H 0.3420 0.4198 0.3572 0.0470 Uiso 1.00 calc .
H(100) H 0.3529 0.2939 0.3559 0.0470 Uiso 1.00 calc .
H(101) H 0.3377 0.4271 0.4604 0.0483 Uiso 1.00 calc .
H(102) H 0.2778 0.3489 0.4237 0.0483 Uiso 1.00 calc .
H(103) H 0.7150 0.1413 0.5573 0.0493 Uiso 1.00 calc .
H(104) H 0.6634 0.1515 0.5978 0.0493 Uiso 1.00 calc .
H(105) H 0.6421 0.0407 0.4870 0.0490 Uiso 1.00 calc .
H(106) H 0.6543 -0.0164 0.5505 0.0490 Uiso 1.00 calc .
H(107) H 0.5281 -0.0291 0.4535 0.0470 Uiso 1.00 calc .
H(108) H 0.5632 -0.1043 0.5065 0.0470 Uiso 1.00 calc .
H(109) H 0.7964 -0.0517 0.3770 0.0566 Uiso 1.00 calc .
H(110) H 0.8356 -0.1343 0.4236 0.0566 Uiso 1.00 calc .
H(111) H 0.8940 -0.0085 0.3444 0.0613 Uiso 1.00 calc .
H(112) H 0.8752 -0.1310 0.3322 0.0613 Uiso 1.00 calc .
H(113) H 1.0000 -0.0702 0.3378 0.0682 Uiso 1.00 calc .
H(114) H 0.9774 -0.1918 0.3342 0.0682 Uiso 1.00 calc .
H(115) H 1.0871 -0.1914 0.3752 0.0644 Uiso 1.00 calc .
H(116) H 1.0522 -0.2232 0.4275 0.0644 Uiso 1.00 calc .
H(117) H 1.1774 -0.1002 0.4295 0.0586 Uiso 1.00 calc .
H(118) H 1.1571 -0.1585 0.4844 0.0586 Uiso 1.00 calc .
H(119) H 1.1759 0.0682 0.4781 0.0527 Uiso 1.00 calc .
H(120) H 1.2245 -0.0101 0.5198 0.0527 Uiso 1.00 calc .
H(121) H 0.8525 0.1300 0.3825 0.0565 Uiso 1.00 calc .
H(122) H 0.7914 0.1363 0.4116 0.0565 Uiso 1.00 calc .
H(123) H 0.8526 0.2915 0.4357 0.0649 Uiso 1.00 calc .
H(124) H 0.8531 0.2256 0.4953 0.0649 Uiso 1.00 calc .
H(125) H 0.9502 0.3768 0.4756 0.0870 Uiso 1.00 calc .
H(126) H 0.9513 0.3189 0.5377 0.0870 Uiso 1.00 calc .
H(127) H 0.8322 0.6188 0.3673 0.2566 Uiso 1.00 calc .
H(128) H 0.8843 0.6919 0.4087 0.2566 Uiso 1.00 calc .
H(129) H 0.9030 0.5754 0.3901 0.2566 Uiso 1.00 calc .
H(130) H 0.7638 0.5401 0.4059 0.2306 Uiso 1.00 calc .
H(131) H 0.7641 0.5549 0.4749 0.2306 Uiso 1.00 calc .
H(132) H 0.7911 0.4476 0.4520 0.2306 Uiso 1.00 calc .

loop_
_atom_site_aniso_label
_atom_site_aniso_U_11
_atom_site_aniso_U_22
_atom_site_aniso_U_33
_atom_site_aniso_U_12
_atom_site_aniso_U_13
_atom_site_aniso_U_23
K(1) 0.0224(5) 0.0222(5) 0.0165(5) 0.0000 0.0036(4) 0.0000
K(2) 0.0201(5) 0.0226(6) 0.0195(5) 0.0000 0.0025(4) 0.0000
K(3) 0.0288(6) 0.0317(7) 0.0248(6) 0.0000 0.0039(5) 0.0000
K(4) 0.0374(7) 0.0319(7) 0.0250(6) 0.0000 0.0057(6) 0.0000
F(1) 0.027(1) 0.025(1) 0.023(1) -0.004(1) 0.0049(10) 0.002(1)
F(2) 0.034(1) 0.027(1) 0.022(1) 0.000(1) 0.006(1) 0.001(1)
O(1) 0.023(1) 0.039(2) 0.027(2) 0.006(1) 0.002(1) 0.002(1)
O(2) 0.031(2) 0.036(2) 0.026(2) 0.008(1) 0.011(1) -0.003(1)
O(3) 0.037(2) 0.024(2) 0.032(2) 0.003(1) 0.004(1) -0.008(1)
O(4) 0.021(1) 0.035(2) 0.035(2) 0.004(1) 0.003(1) 0.006(1)
O(5) 0.028(2) 0.030(2) 0.032(2) 0.007(1) 0.011(1) -0.003(1)
O(6) 0.036(2) 0.023(1) 0.027(2) -0.001(1) 0.006(1) -0.007(1)
O(7) 0.036(2) 0.046(2) 0.030(2) 0.000(2) 0.009(1) 0.007(1)
O(8) 0.035(2) 0.046(2) 0.024(1) -0.001(2) 0.004(1) 0.004(1)
O(9) 0.045(2) 0.031(2) 0.037(2) -0.001(2) 0.007(2) -0.004(1)
O(10) 0.038(2) 0.044(2) 0.031(2) 0.004(2) 0.006(2) -0.011(1)
O(11) 0.043(2) 0.049(2) 0.040(2) -0.001(2) 0.012(2) -0.013(2)
O(12) 0.057(3) 0.036(2) 0.045(2) 0.010(2) -0.004(2) -0.006(2)
N(1) 0.031(2) 0.034(2) 0.018(1) 0.000(2) 0.006(1) 0.000(2)
N(2) 0.031(2) 0.036(2) 0.017(1) 0.001(2) 0.002(1) 0.001(2)
N(3) 0.032(2) 0.039(2) 0.028(2) 0.005(2) 0.005(2) -0.005(2)
N(4) 0.038(2) 0.048(3) 0.032(2) 0.008(2) 0.005(2) -0.008(2)
C(1) 0.021(2) 0.037(2) 0.033(2) -0.004(2) 0.004(2) 0.007(2)
C(2) 0.026(2) 0.059(3) 0.040(3) -0.008(3) -0.002(2) 0.010(3)
C(3) 0.024(2) 0.080(5) 0.058(4) 0.009(3) 0.002(2) 0.016(3)
C(4) 0.027(2) 0.068(4) 0.041(3) 0.016(3) 0.006(2) 0.014(3)
C(5) 0.063(4) 0.027(2) 0.057(3) -0.002(3) 0.034(3) -0.005(2)
C(6) 0.064(4) 0.042(3) 0.056(4) -0.020(3) 0.031(3) -0.021(3)
C(7) 0.040(3) 0.050(3) 0.046(3) -0.015(3) 0.018(3) -0.019(3)
C(8) 0.027(2) 0.039(3) 0.033(2) -0.007(2) 0.011(2) -0.009(2)
C(9) 0.021(2) 0.024(2) 0.026(2) -0.004(2) 0.006(2) 0.007(2)
C(10) 0.040(3) 0.037(3) 0.042(3) 0.016(2) 0.020(2) 0.009(2)
C(11) 0.023(2) 0.033(2) 0.029(2) 0.002(2) 0.008(2) 0.008(2)
C(12) 0.029(2) 0.042(3) 0.032(2) 0.010(2) 0.009(2) 0.015(2)
C(13) 0.046(3) 0.025(2) 0.037(3) 0.002(2) 0.024(2) 0.005(2)
C(14) 0.027(2) 0.028(2) 0.031(2) -0.002(2) 0.016(2) 0.005(2)
C(15) 0.033(2) 0.030(2) 0.028(2) 0.002(2) 0.005(2) -0.002(2)
C(16) 0.044(3) 0.034(3) 0.034(3) 0.009(2) 0.007(2) -0.008(2)
C(17) 0.055(3) 0.034(3) 0.041(3) 0.009(3) 0.001(3) -0.009(2)
C(18) 0.055(3) 0.026(2) 0.043(3) -0.005(2) -0.009(3) -0.007(2)
C(19) 0.026(2) 0.055(3) 0.056(3) -0.014(2) 0.002(2) 0.028(3)
C(20) 0.032(3) 0.081(5) 0.051(3) 0.003(3) 0.020(3) 0.033(3)
C(21) 0.041(3) 0.058(4) 0.049(3) 0.020(3) 0.022(3) 0.023(3)
C(22) 0.038(3) 0.040(3) 0.033(2) 0.014(2) 0.016(2) 0.015(2)
C(23) 0.018(2) 0.023(2) 0.030(2) -0.002(2) 0.001(2) 0.003(2)
C(24) 0.035(3) 0.033(2) 0.041(3) -0.016(2) -0.008(2) 0.012(2)
C(25) 0.021(2) 0.027(2) 0.027(2) -0.001(2) -0.002(2) 0.003(2)
C(26) 0.031(2) 0.024(2) 0.036(2) -0.006(2) -0.007(2) -0.001(2)
C(27) 0.023(2) 0.037(3) 0.040(3) -0.004(2) -0.002(2) 0.016(2)
C(28) 0.019(2) 0.032(2) 0.033(2) 0.003(2) 0.006(2) 0.010(2)
C(29) 0.030(2) 0.024(2) 0.026(2) -0.001(2) 0.007(2) 0.005(2)
C(30) 0.043(3) 0.026(2) 0.028(2) -0.005(2) 0.010(2) 0.006(2)
C(31) 0.048(3) 0.033(2) 0.032(2) -0.012(2) 0.016(2) 0.003(2)
C(32) 0.035(3) 0.041(3) 0.035(2) -0.017(2) 0.016(2) -0.005(2)
C(33) 0.024(2) 0.035(3) 0.046(3) 0.008(2) -0.001(2) -0.003(2)
C(34) 0.036(3) 0.035(3) 0.042(3) 0.013(2) -0.009(2) 0.001(2)
C(35) 0.042(3) 0.031(2) 0.034(2) 0.002(2) -0.010(2) 0.009(2)
C(36) 0.029(2) 0.028(2) 0.028(2) -0.008(2) 0.000(2) 0.004(2)
C(37) 0.022(2) 0.020(2) 0.017(2) 0.000(2) 0.003(1) -0.002(1)
C(38) 0.016(2) 0.039(2) 0.035(2) -0.003(2) 0.008(2) -0.008(2)
C(39) 0.026(2) 0.025(2) 0.019(2) -0.006(2) 0.007(2) -0.005(2)
C(40) 0.026(2) 0.033(2) 0.024(2) -0.005(2) 0.010(2) -0.009(2)
C(41) 0.019(2) 0.025(2) 0.033(2) 0.004(2) 0.003(2) -0.006(2)
C(42) 0.024(2) 0.022(2) 0.023(2) 0.002(2) 0.003(2) -0.001(2)
C(43) 0.049(3) 0.023(2) 0.036(3) 0.001(2) 0.019(2) -0.002(2)
C(44) 0.065(4) 0.034(3) 0.045(3) -0.002(3) 0.018(3) -0.002(2)
C(45) 0.069(4) 0.034(3) 0.054(3) 0.014(3) 0.034(3) 0.001(2)
C(46) 0.060(4) 0.036(3) 0.055(3) 0.021(3) 0.033(3) 0.012(3)
C(47) 0.028(3) 0.046(3) 0.072(4) -0.008(2) -0.002(3) 0.028(3)
C(48) 0.044(3) 0.036(3) 0.062(4) -0.005(2) -0.012(3) 0.007(3)
C(49) 0.047(3) 0.032(3) 0.055(3) 0.004(2) -0.020(3) -0.007(2)
C(50) 0.032(2) 0.029(2) 0.040(3) 0.003(2) -0.004(2) 0.001(2)
C(51) 0.027(2) 0.020(2) 0.025(2) 0.003(2) 0.009(2) 0.005(2)
C(52) 0.027(2) 0.041(3) 0.047(3) 0.007(2) 0.016(2) 0.022(2)
C(53) 0.038(2) 0.022(2) 0.029(2) 0.004(2) 0.016(2) 0.008(2)
C(54) 0.042(3) 0.031(2) 0.038(2) 0.011(2) 0.022(2) 0.017(2)
C(55) 0.025(2) 0.030(2) 0.048(3) 0.001(2) 0.009(2) 0.021(2)
C(56) 0.027(2) 0.022(2) 0.037(2) 0.001(2) 0.005(2) 0.010(2)
C(57) 0.029(2) 0.027(2) 0.032(2) 0.000(2) 0.003(2) -0.004(2)
C(58) 0.028(2) 0.042(3) 0.035(2) 0.007(2) -0.004(2) -0.006(2)
C(59) 0.029(2) 0.051(3) 0.041(3) 0.003(2) -0.007(2) -0.011(2)
C(60) 0.028(2) 0.044(3) 0.041(3) -0.007(2) 0.004(2) -0.013(2)
C(61) 0.044(3) 0.026(2) 0.055(3) 0.000(2) 0.024(3) 0.008(2)
C(62) 0.052(3) 0.037(3) 0.054(3) 0.011(3) 0.028(3) 0.019(3)
C(63) 0.037(3) 0.054(3) 0.042(3) 0.009(3) 0.011(2) 0.021(3)
C(64) 0.029(2) 0.034(2) 0.037(2) 0.007(2) 0.013(2) 0.007(2)
C(65) 0.024(2) 0.023(2) 0.023(2) -0.002(2) 0.007(2) -0.002(2)
C(66) 0.033(2) 0.024(2) 0.040(3) -0.006(2) 0.015(2) -0.008(2)
C(67) 0.027(2) 0.025(2) 0.026(2) -0.004(2) 0.008(2) -0.006(2)
C(68) 0.027(2) 0.029(2) 0.030(2) -0.001(2) 0.006(2) -0.011(2)
C(69) 0.036(2) 0.022(2) 0.033(2) -0.001(2) 0.015(2) -0.003(2)
C(70) 0.027(2) 0.024(2) 0.029(2) 0.002(2) 0.013(2) 0.001(2)
C(71) 0.026(2) 0.033(2) 0.027(2) -0.002(2) 0.004(2) 0.007(2)
C(72) 0.027(2) 0.038(3) 0.032(2) -0.009(2) 0.006(2) 0.008(2)
C(73) 0.041(3) 0.032(3) 0.037(3) -0.013(2) 0.003(2) 0.009(2)
C(74) 0.034(2) 0.026(2) 0.039(2) -0.009(2) -0.010(2) 0.008(2)
C(75) 0.026(2) 0.040(3) 0.054(3) 0.001(2) 0.009(2) -0.016(2)
C(76) 0.031(2) 0.054(3) 0.048(3) -0.004(2) 0.017(2) -0.018(3)
C(77) 0.035(3) 0.047(3) 0.039(3) -0.013(2) 0.015(2) -0.013(2)
C(78) 0.031(2) 0.032(2) 0.033(2) -0.011(2) 0.012(2) -0.008(2)
C(79) 0.019(2) 0.026(2) 0.023(2) -0.003(2) 0.001(2) 0.001(2)
C(80) 0.027(2) 0.023(2) 0.037(2) 0.007(2) -0.007(2) -0.004(2)
C(81) 0.021(2) 0.022(2) 0.027(2) -0.002(2) 0.001(2) 0.002(2)
C(82) 0.020(2) 0.028(2) 0.030(2) -0.003(2) -0.007(2) 0.004(2)
C(83) 0.018(2) 0.032(2) 0.036(2) 0.003(2) -0.001(2) -0.007(2)
C(84) 0.017(2) 0.025(2) 0.026(2) -0.002(2) 0.001(2) -0.006(2)
C(85) 0.041(3) 0.046(3) 0.019(2) 0.007(2) 0.001(2) 0.005(2)
C(86) 0.032(2) 0.035(2) 0.028(2) 0.007(2) -0.007(2) 0.003(2)
C(87) 0.020(2) 0.036(2) 0.043(3) 0.006(2) 0.003(2) -0.005(2)
C(88) 0.029(2) 0.036(3) 0.040(3) 0.009(2) 0.007(2) -0.007(2)
C(89) 0.031(2) 0.042(3) 0.030(2) 0.003(2) 0.014(2) -0.008(2)
C(90) 0.040(3) 0.046(3) 0.026(2) 0.000(3) 0.015(2) -0.001(2)
C(91) 0.037(3) 0.047(3) 0.022(2) -0.001(2) -0.003(2) -0.012(2)
C(92) 0.035(3) 0.036(2) 0.035(2) -0.005(2) 0.005(2) -0.015(2)
C(93) 0.042(3) 0.018(2) 0.051(3) 0.002(2) 0.018(2) -0.002(2)
C(94) 0.043(3) 0.040(3) 0.026(2) 0.003(2) 0.002(2) 0.010(2)
C(95) 0.030(2) 0.035(2) 0.036(2) 0.004(2) -0.007(2) 0.009(2)
C(96) 0.020(2) 0.034(2) 0.048(3) 0.005(2) 0.001(2) -0.005(2)
C(97) 0.024(2) 0.035(2) 0.046(3) 0.008(2) 0.010(2) -0.008(2)
C(98) 0.036(2) 0.040(3) 0.031(2) 0.000(2) 0.015(2) -0.007(2)
C(99) 0.044(3) 0.046(3) 0.025(2) 0.004(3) 0.016(2) 0.002(2)
C(100) 0.034(3) 0.045(3) 0.024(2) -0.003(2) -0.002(2) -0.009(2)
C(101) 0.036(2) 0.036(2) 0.028(2) -0.003(2) 0.006(2) -0.011(2)
C(102) 0.037(2) 0.019(2) 0.037(3) 0.003(2) 0.014(2) 0.000(2)
C(103) 0.031(2) 0.053(3) 0.035(2) 0.007(2) 0.009(2) -0.005(2)
C(104) 0.035(3) 0.062(3) 0.032(2) -0.006(3) 0.011(2) 0.000(3)
C(105) 0.056(3) 0.048(3) 0.034(3) 0.001(3) 0.014(3) 0.014(2)
C(106) 0.041(3) 0.055(4) 0.028(2) 0.005(2) 0.009(2) 0.014(2)
C(107) 0.037(3) 0.046(3) 0.032(2) 0.000(3) -0.001(2) 0.005(2)
C(108) 0.030(2) 0.047(3) 0.039(3) 0.002(2) 0.002(2) 0.007(2)
C(109) 0.035(3) 0.048(3) 0.039(3) 0.013(2) 0.003(2) 0.003(2)
C(110) 0.042(3) 0.036(3) 0.047(3) 0.017(2) 0.010(2) 0.001(2)
C(111) 0.047(3) 0.032(3) 0.038(3) 0.002(2) 0.005(2) -0.004(2)
C(112) 0.040(3) 0.058(4) 0.040(3) 0.002(3) 0.001(2) -0.021(3)
C(113) 0.057(4) 0.062(4) 0.033(3) 0.002(3) 0.006(3) -0.016(3)
C(114) 0.056(4) 0.073(4) 0.046(3) 0.000(3) 0.021(3) -0.029(3)
C(115) 0.046(3) 0.053(4) 0.068(4) -0.001(3) 0.025(3) -0.026(3)
C(116) 0.036(3) 0.059(3) 0.053(3) 0.000(3) 0.015(3) -0.005(3)
C(117) 0.039(3) 0.058(4) 0.037(3) -0.007(3) 0.014(2) 0.004(2)
C(118) 0.041(3) 0.064(4) 0.031(3) 0.012(3) -0.004(2) -0.002(3)
C(119) 0.066(4) 0.044(3) 0.050(3) 0.024(3) 0.007(3) 0.004(3)
C(120) 0.098(6) 0.035(3) 0.069(4) 0.014(3) -0.014(5) -0.009(3)
B(1) 0.020(2) 0.023(2) 0.025(2) -0.001(2) 0.006(2) 0.001(2)
B(2) 0.024(2) 0.022(2) 0.023(2) -0.002(2) 0.003(2) -0.002(2)

loop_
_atom_type_symbol
_atom_type_description
_atom_type_scat_dispersion_real
_atom_type_scat_dispersion_imag
_atom_type_scat_source
C C 0.003 0.002
;International Tables for Crystallography
(1992, Vol. C, Tables 4.2.6.8 and 6.1.1.1)
;
H H 0.000 0.000
;International Tables for Crystallography
(1992, Vol. C, Table 6.1.1.2)
;
N N 0.006 0.003
;International Tables for Crystallography
(1992, Vol. C, Tables 4.2.6.8 and 6.1.1.1)
;
O O 0.011 0.006
;International Tables for Crystallography
(1992, Vol. C, Tables 4.2.6.8 and 6.1.1.1)
;
B B 0.001 0.001
;International Tables for Crystallography
(1992, Vol. C, Tables 4.2.6.8 and 6.1.1.1)
;
F F 0.017 0.010
;International Tables for Crystallography
(1992, Vol. C, Tables 4.2.6.8 and 6.1.1.1)
;
K K 0.200 0.250
;International Tables for Crystallography
(1992, Vol. C, Tables 4.2.6.8 and 6.1.1.1)
;

loop_
_geom_angle_atom_site_label_1
_geom_angle_atom_site_label_2
_geom_angle_atom_site_label_3
_geom_angle
_geom_angle_site_symmetry_1
_geom_angle_site_symmetry_2
_geom_angle_site_symmetry_3
_geom_angle_publ_flag
O(1) K(1) O(1) 112.9(2) 1_555 1_555 2_755 yes
O(1) K(1) O(2) 59.20(10) 1_555 1_555 1_555 yes
O(1) K(1) O(2) 98.6(1) 1_555 1_555 2_755 yes
O(1) K(1) O(3) 99.2(1) 1_555 1_555 1_555 yes
O(1) K(1) O(3) 143.4(1) 1_555 1_555 2_755 yes
O(1) K(1) N(1) 61.1(1) 1_555 1_555 1_555 yes
O(1) K(1) N(1) 119.0(1) 1_555 1_555 2_755 yes
O(1) K(1) O(2) 98.6(1) 2_755 1_555 1_555 yes
O(1) K(1) O(2) 59.20(10) 2_755 1_555 2_755 yes
O(1) K(1) O(3) 143.4(1) 2_755 1_555 1_555 yes
O(1) K(1) O(3) 99.2(1) 2_755 1_555 2_755 yes
O(1) K(1) N(1) 119.0(1) 2_755 1_555 1_555 yes
O(1) K(1) N(1) 61.1(1) 2_755 1_555 2_755 yes
O(2) K(1) O(2) 141.7(2) 1_555 1_555 2_755 yes
O(2) K(1) O(3) 113.3(1) 1_555 1_555 1_555 yes
O(2) K(1) O(3) 100.1(1) 1_555 1_555 2_755 yes
O(2) K(1) N(1) 117.9(1) 1_555 1_555 1_555 yes
O(2) K(1) N(1) 62.1(1) 1_555 1_555 2_755 yes
O(2) K(1) O(3) 100.1(1) 2_755 1_555 1_555 yes
O(2) K(1) O(3) 113.3(1) 2_755 1_555 2_755 yes
O(2) K(1) N(1) 62.1(1) 2_755 1_555 1_555 yes
O(2) K(1) N(1) 117.9(1) 2_755 1_555 2_755 yes
O(3) K(1) O(3) 59.0(2) 1_555 1_555 2_755 yes
O(3) K(1) N(1) 61.7(1) 1_555 1_555 1_555 yes
O(3) K(1) N(1) 118.2(1) 1_555 1_555 2_755 yes
O(3) K(1) N(1) 118.2(1) 2_755 1_555 1_555 yes
O(3) K(1) N(1) 61.7(1) 2_755 1_555 2_755 yes
N(1) K(1) N(1) 179.8(2) 1_555 1_555 2_755 yes
O(4) K(2) O(4) 113.6(2) 1_555 1_555 2_655 yes
O(4) K(2) O(5) 59.2(1) 1_555 1_555 1_555 yes
O(4) K(2) O(5) 100.1(1) 1_555 1_555 2_655 yes
O(4) K(2) O(6) 99.6(1) 1_555 1_555 1_555 yes
O(4) K(2) O(6) 141.9(1) 1_555 1_555 2_655 yes
O(4) K(2) N(2) 62.0(1) 1_555 1_555 1_555 yes
O(4) K(2) N(2) 118.0(1) 1_555 1_555 2_655 yes
O(4) K(2) O(5) 100.1(1) 2_655 1_555 1_555 yes
O(4) K(2) O(5) 59.2(1) 2_655 1_555 2_655 yes
O(4) K(2) O(6) 141.9(1) 2_655 1_555 1_555 yes
O(4) K(2) O(6) 99.6(1) 2_655 1_555 2_655 yes
O(4) K(2) N(2) 118.0(1) 2_655 1_555 1_555 yes
O(4) K(2) N(2) 62.0(1) 2_655 1_555 2_655 yes
O(5) K(2) O(5) 144.2(2) 1_555 1_555 2_655 yes
O(5) K(2) O(6) 113.2(1) 1_555 1_555 1_555 yes
O(5) K(2) O(6) 98.16(10) 1_555 1_555 2_655 yes
O(5) K(2) N(2) 118.8(1) 1_555 1_555 1_555 yes
O(5) K(2) N(2) 61.3(1) 1_555 1_555 2_655 yes
O(5) K(2) O(6) 98.16(10) 2_655 1_555 1_555 yes
O(5) K(2) O(6) 113.2(1) 2_655 1_555 2_655 yes
O(5) K(2) N(2) 61.3(1) 2_655 1_555 1_555 yes
O(5) K(2) N(2) 118.8(1) 2_655 1_555 2_655 yes
O(6) K(2) O(6) 58.9(1) 1_555 1_555 2_655 yes
O(6) K(2) N(2) 61.6(1) 1_555 1_555 1_555 yes
O(6) K(2) N(2) 118.3(1) 1_555 1_555 2_655 yes
O(6) K(2) N(2) 118.3(1) 2_655 1_555 1_555 yes
O(6) K(2) N(2) 61.6(1) 2_655 1_555 2_655 yes
N(2) K(2) N(2) 179.9(2) 1_555 1_555 2_655 yes
O(7) K(3) O(7) 140.3(2) 1_555 1_555 2_656 yes
O(7) K(3) O(8) 60.3(1) 1_555 1_555 1_555 yes
O(7) K(3) O(8) 97.6(1) 1_555 1_555 2_656 yes
O(7) K(3) O(9) 98.3(1) 1_555 1_555 1_555 yes
O(7) K(3) O(9) 116.1(1) 1_555 1_555 2_656 yes
O(7) K(3) N(3) 60.5(1) 1_555 1_555 1_555 yes
O(7) K(3) N(3) 119.5(1) 1_555 1_555 2_656 yes
O(7) K(3) O(8) 97.6(1) 2_656 1_555 1_555 yes
O(7) K(3) O(8) 60.3(1) 2_656 1_555 2_656 yes
O(7) K(3) O(9) 116.1(1) 2_656 1_555 1_555 yes
O(7) K(3) O(9) 98.3(1) 2_656 1_555 2_656 yes
O(7) K(3) N(3) 119.5(1) 2_656 1_555 1_555 yes
O(7) K(3) N(3) 60.5(1) 2_656 1_555 2_656 yes
O(8) K(3) O(8) 115.4(2) 1_555 1_555 2_656 yes
O(8) K(3) O(9) 141.5(1) 1_555 1_555 1_555 yes
O(8) K(3) O(9) 98.0(1) 1_555 1_555 2_656 yes
O(8) K(3) N(3) 119.2(1) 1_555 1_555 1_555 yes
O(8) K(3) N(3) 60.9(1) 1_555 1_555 2_656 yes
O(8) K(3) O(9) 98.0(1) 2_656 1_555 1_555 yes
O(8) K(3) O(9) 141.5(1) 2_656 1_555 2_656 yes
O(8) K(3) N(3) 60.9(1) 2_656 1_555 1_555 yes
O(8) K(3) N(3) 119.2(1) 2_656 1_555 2_656 yes
O(9) K(3) O(9) 60.9(2) 1_555 1_555 2_656 yes
O(9) K(3) N(3) 60.4(1) 1_555 1_555 1_555 yes
O(9) K(3) N(3) 119.5(1) 1_555 1_555 2_656 yes
O(9) K(3) N(3) 119.5(1) 2_656 1_555 1_555 yes
O(9) K(3) N(3) 60.4(1) 2_656 1_555 2_656 yes
N(3) K(3) N(3) 179.9(2) 1_555 1_555 2_656 yes
O(10) K(4) O(10) 111.3(2) 1_555 1_555 2_756 yes
O(10) K(4) O(11) 61.3(1) 1_555 1_555 1_555 yes
O(10) K(4) O(11) 91.0(1) 1_555 1_555 2_756 yes
O(10) K(4) O(12) 101.4(1) 1_555 1_555 1_555 yes
O(10) K(4) O(12) 141.2(1) 1_555 1_555 2_756 yes
O(10) K(4) N(4) 60.4(1) 1_555 1_555 1_555 yes
O(10) K(4) N(4) 120.0(1) 1_555 1_555 2_756 yes
O(10) K(4) O(11) 91.0(1) 2_756 1_555 1_555 yes
O(10) K(4) O(11) 61.3(1) 2_756 1_555 2_756 yes
O(10) K(4) O(12) 141.2(1) 2_756 1_555 1_555 yes
O(10) K(4) O(12) 101.4(1) 2_756 1_555 2_756 yes
O(10) K(4) N(4) 120.0(1) 2_756 1_555 1_555 yes
O(10) K(4) N(4) 60.4(1) 2_756 1_555 2_756 yes
O(11) K(4) O(11) 131.6(2) 1_555 1_555 2_756 yes
O(11) K(4) O(12) 123.7(1) 1_555 1_555 1_555 yes
O(11) K(4) O(12) 98.9(1) 1_555 1_555 2_756 yes
O(11) K(4) N(4) 120.5(1) 1_555 1_555 1_555 yes
O(11) K(4) N(4) 59.8(1) 1_555 1_555 2_756 yes
O(11) K(4) O(12) 98.9(1) 2_756 1_555 1_555 yes
O(11) K(4) O(12) 123.7(1) 2_756 1_555 2_756 yes
O(11) K(4) N(4) 59.8(1) 2_756 1_555 1_555 yes
O(11) K(4) N(4) 120.5(1) 2_756 1_555 2_756 yes
O(12) K(4) O(12) 60.2(2) 1_555 1_555 2_756 yes
O(12) K(4) N(4) 59.9(1) 1_555 1_555 1_555 yes
O(12) K(4) N(4) 119.4(1) 1_555 1_555 2_756 yes
O(12) K(4) N(4) 119.4(1) 2_756 1_555 1_555 yes
O(12) K(4) N(4) 59.9(1) 2_756 1_555 2_756 yes
N(4) K(4) N(4) 179.3(2) 1_555 1_555 2_756 yes
K(1) O(1) C(86) 119.1(3) 1_555 1_555 1_555 yes
K(1) O(1) C(87) 117.1(3) 1_555 1_555 1_555 yes
C(86) O(1) C(87) 111.3(4) 1_555 1_555 1_555 yes
K(1) O(2) C(88) 118.9(3) 1_555 1_555 1_555 yes
K(1) O(2) C(89) 119.3(3) 1_555 1_555 1_555 yes
C(88) O(2) C(89) 110.4(4) 1_555 1_555 1_555 yes
K(1) O(3) C(92) 119.0(3) 1_555 1_555 1_555 yes
K(1) O(3) C(93) 118.4(3) 1_555 1_555 1_555 yes
C(92) O(3) C(93) 110.2(4) 1_555 1_555 1_555 yes
K(2) O(4) C(95) 119.6(3) 1_555 1_555 1_555 yes
K(2) O(4) C(96) 118.4(3) 1_555 1_555 1_555 yes
C(95) O(4) C(96) 110.2(4) 1_555 1_555 1_555 yes
K(2) O(5) C(97) 117.0(3) 1_555 1_555 1_555 yes
K(2) O(5) C(98) 118.5(3) 1_555 1_555 1_555 yes
C(97) O(5) C(98) 110.8(4) 1_555 1_555 1_555 yes
K(2) O(6) C(101) 119.9(3) 1_555 1_555 1_555 yes
K(2) O(6) C(102) 118.6(3) 1_555 1_555 1_555 yes
C(101) O(6) C(102) 110.4(4) 1_555 1_555 1_555 yes
K(3) O(7) C(104) 122.0(3) 1_555 1_555 1_555 yes
K(3) O(7) C(105) 116.7(3) 1_555 1_555 1_555 yes
C(104) O(7) C(105) 110.9(5) 1_555 1_555 1_555 yes
K(3) O(8) C(106) 111.4(3) 1_555 1_555 1_555 yes
K(3) O(8) C(107) 119.3(3) 1_555 1_555 1_555 yes
C(106) O(8) C(107) 111.8(4) 1_555 1_555 1_555 yes
K(3) O(9) C(110) 120.2(3) 1_555 1_555 1_555 yes
K(3) O(9) C(111) 114.5(3) 1_555 1_555 1_555 yes
C(110) O(9) C(111) 110.4(4) 1_555 1_555 1_555 yes
K(4) O(10) C(113) 117.3(3) 1_555 1_555 1_555 yes
K(4) O(10) C(114) 114.0(4) 1_555 1_555 1_555 yes
C(113) O(10) C(114) 111.1(5) 1_555 1_555 1_555 yes
K(4) O(11) C(115) 111.9(3) 1_555 1_555 1_555 yes
K(4) O(11) C(116) 122.0(3) 1_555 1_555 1_555 yes
C(115) O(11) C(116) 110.4(5) 1_555 1_555 1_555 yes
K(4) O(12) C(119) 121.4(4) 1_555 1_555 1_555 yes
K(4) O(12) C(120) 116.7(4) 1_555 1_555 1_555 yes
C(119) O(12) C(120) 110.0(6) 1_555 1_555 1_555 yes
O(15) O(14) C(125) 75(1) 1_555 1_555 1_555 yes
O(15) O(14) C(128) 137(2) 1_555 1_555 1_555 yes
C(125) O(14) C(128) 72(1) 1_555 1_555 1_555 yes
O(14) O(15) C(124) 115(1) 1_555 1_555 1_555 yes
O(14) O(15) C(125) 58(1) 1_555 1_555 1_555 yes
C(124) O(15) C(125) 60(1) 1_555 1_555 1_555 yes
K(1) N(1) C(85) 109.0(3) 1_555 1_555 1_555 yes
K(1) N(1) C(90) 106.7(3) 1_555 1_555 2_755 yes
K(1) N(1) C(91) 108.2(3) 1_555 1_555 1_555 yes
C(85) N(1) C(90) 111.7(4) 1_555 1_555 2_755 yes
C(85) N(1) C(91) 110.9(4) 1_555 1_555 1_555 yes
C(90) N(1) C(91) 110.1(4) 2_755 1_555 1_555 yes
K(2) N(2) C(94) 107.8(3) 1_555 1_555 1_555 yes
K(2) N(2) C(99) 109.6(3) 1_555 1_555 2_655 yes
K(2) N(2) C(100) 108.0(3) 1_555 1_555 1_555 yes
C(94) N(2) C(99) 110.0(4) 1_555 1_555 2_655 yes
C(94) N(2) C(100) 110.5(4) 1_555 1_555 1_555 yes
C(99) N(2) C(100) 110.8(4) 2_655 1_555 1_555 yes
K(3) N(3) C(103) 108.6(3) 1_555 1_555 1_555 yes
K(3) N(3) C(108) 109.1(3) 1_555 1_555 2_656 yes
K(3) N(3) C(109) 109.3(3) 1_555 1_555 1_555 yes
C(103) N(3) C(108) 110.0(4) 1_555 1_555 2_656 yes
C(103) N(3) C(109) 109.9(4) 1_555 1_555 1_555 yes
C(108) N(3) C(109) 109.9(4) 2_656 1_555 1_555 yes
K(4) N(4) C(112) 109.0(3) 1_555 1_555 1_555 yes
K(4) N(4) C(117) 108.7(3) 1_555 1_555 2_756 yes
K(4) N(4) C(118) 107.7(4) 1_555 1_555 1_555 yes
C(112) N(4) C(117) 109.9(5) 1_555 1_555 2_756 yes
C(112) N(4) C(118) 110.3(5) 1_555 1_555 1_555 yes
C(117) N(4) C(118) 111.2(5) 2_756 1_555 1_555 yes
C(2) C(1) C(11) 121.3(5) 1_555 1_555 1_555 yes
C(2) C(1) H(1) 119.4(6) 1_555 1_555 1_555 no
C(11) C(1) H(1) 119.3(5) 1_555 1_555 1_555 no
C(1) C(2) C(3) 122.0(6) 1_555 1_555 1_555 yes
C(1) C(2) H(2) 118.9(6) 1_555 1_555 1_555 no
C(3) C(2) H(2) 119.1(6) 1_555 1_555 1_555 no
C(2) C(3) C(4) 119.2(6) 1_555 1_555 1_555 yes
C(2) C(3) H(3) 120.5(8) 1_555 1_555 1_555 no
C(4) C(3) H(3) 120.3(7) 1_555 1_555 1_555 no
C(3) C(4) C(12) 121.6(6) 1_555 1_555 1_555 yes
C(3) C(4) H(4) 119.2(6) 1_555 1_555 1_555 no
C(12) C(4) H(4) 119.2(7) 1_555 1_555 1_555 no
C(6) C(5) C(13) 121.4(6) 1_555 1_555 1_555 yes
C(6) C(5) H(5) 119.3(6) 1_555 1_555 1_555 no
C(13) C(5) H(5) 119.3(7) 1_555 1_555 1_555 no
C(5) C(6) C(7) 119.4(5) 1_555 1_555 1_555 yes
C(5) C(6) H(6) 120.4(7) 1_555 1_555 1_555 no
C(7) C(6) H(6) 120.2(8) 1_555 1_555 1_555 no
C(6) C(7) C(8) 120.3(6) 1_555 1_555 1_555 yes
C(6) C(7) H(7) 119.8(6) 1_555 1_555 1_555 no
C(8) C(7) H(7) 119.9(7) 1_555 1_555 1_555 no
C(7) C(8) C(14) 122.9(5) 1_555 1_555 1_555 yes
C(7) C(8) H(8) 118.6(6) 1_555 1_555 1_555 no
C(14) C(8) H(8) 118.5(5) 1_555 1_555 1_555 no
C(11) C(9) C(14) 116.0(4) 1_555 1_555 1_555 yes
C(11) C(9) B(1) 118.8(4) 1_555 1_555 1_555 yes
C(14) C(9) B(1) 125.0(4) 1_555 1_555 1_555 yes
C(12) C(10) C(13) 120.6(5) 1_555 1_555 1_555 yes
C(12) C(10) H(9) 119.8(6) 1_555 1_555 1_555 no
C(13) C(10) H(9) 119.6(6) 1_555 1_555 1_555 no
C(1) C(11) C(9) 122.1(4) 1_555 1_555 1_555 yes
C(1) C(11) C(12) 116.2(5) 1_555 1_555 1_555 yes
C(9) C(11) C(12) 121.7(5) 1_555 1_555 1_555 yes
C(4) C(12) C(10) 120.5(5) 1_555 1_555 1_555 yes
C(4) C(12) C(11) 119.7(5) 1_555 1_555 1_555 yes
C(10) C(12) C(11) 119.8(5) 1_555 1_555 1_555 yes
C(5) C(13) C(10) 120.5(5) 1_555 1_555 1_555 yes
C(5) C(13) C(14) 119.4(6) 1_555 1_555 1_555 yes
C(10) C(13) C(14) 120.0(5) 1_555 1_555 1_555 yes
C(8) C(14) C(9) 122.5(5) 1_555 1_555 1_555 yes
C(8) C(14) C(13) 116.5(5) 1_555 1_555 1_555 yes
C(9) C(14) C(13) 120.9(5) 1_555 1_555 1_555 yes
C(16) C(15) C(25) 122.0(5) 1_555 1_555 1_555 yes
C(16) C(15) H(10) 119.0(5) 1_555 1_555 1_555 no
C(25) C(15) H(10) 119.0(5) 1_555 1_555 1_555 no
C(15) C(16) C(17) 121.2(5) 1_555 1_555 1_555 yes
C(15) C(16) H(11) 119.4(6) 1_555 1_555 1_555 no
C(17) C(16) H(11) 119.4(5) 1_555 1_555 1_555 no
C(16) C(17) C(18) 119.1(5) 1_555 1_555 1_555 yes
C(16) C(17) H(12) 120.5(6) 1_555 1_555 1_555 no
C(18) C(17) H(12) 120.4(6) 1_555 1_555 1_555 no
C(17) C(18) C(26) 122.6(5) 1_555 1_555 1_555 yes
C(17) C(18) H(13) 118.5(6) 1_555 1_555 1_555 no
C(26) C(18) H(13) 118.9(6) 1_555 1_555 1_555 no
C(20) C(19) C(27) 121.4(6) 1_555 1_555 1_555 yes
C(20) C(19) H(14) 119.3(6) 1_555 1_555 1_555 no
C(27) C(19) H(14) 119.3(7) 1_555 1_555 1_555 no
C(19) C(20) C(21) 120.1(5) 1_555 1_555 1_555 yes
C(19) C(20) H(15) 119.9(8) 1_555 1_555 1_555 no
C(21) C(20) H(15) 120.0(8) 1_555 1_555 1_555 no
C(20) C(21) C(22) 120.3(6) 1_555 1_555 1_555 yes
C(20) C(21) H(16) 119.8(5) 1_555 1_555 1_555 no
C(22) C(21) H(16) 119.8(7) 1_555 1_555 1_555 no
C(21) C(22) C(28) 121.6(5) 1_555 1_555 1_555 yes
C(21) C(22) H(17) 119.3(6) 1_555 1_555 1_555 no
C(28) C(22) H(17) 119.2(5) 1_555 1_555 1_555 no
C(25) C(23) C(28) 115.4(4) 1_555 1_555 1_555 yes
C(25) C(23) B(1) 119.4(4) 1_555 1_555 1_555 yes
C(28) C(23) B(1) 124.9(4) 1_555 1_555 1_555 yes
C(26) C(24) C(27) 120.7(5) 1_555 1_555 1_555 yes
C(26) C(24) H(18) 119.8(6) 1_555 1_555 1_555 no
C(27) C(24) H(18) 119.5(6) 1_555 1_555 1_555 no
C(15) C(25) C(23) 121.8(4) 1_555 1_555 1_555 yes
C(15) C(25) C(26) 116.4(4) 1_555 1_555 1_555 yes
C(23) C(25) C(26) 121.7(4) 1_555 1_555 1_555 yes
C(18) C(26) C(24) 121.7(5) 1_555 1_555 1_555 yes
C(18) C(26) C(25) 118.6(5) 1_555 1_555 1_555 yes
C(24) C(26) C(25) 119.7(5) 1_555 1_555 1_555 yes
C(19) C(27) C(24) 120.4(5) 1_555 1_555 1_555 yes
C(19) C(27) C(28) 119.9(6) 1_555 1_555 1_555 yes
C(24) C(27) C(28) 119.5(5) 1_555 1_555 1_555 yes
C(22) C(28) C(23) 121.3(5) 1_555 1_555 1_555 yes
C(22) C(28) C(27) 116.6(4) 1_555 1_555 1_555 yes
C(23) C(28) C(27) 122.0(5) 1_555 1_555 1_555 yes
C(30) C(29) C(39) 121.3(4) 1_555 1_555 1_555 yes
C(30) C(29) H(19) 119.3(5) 1_555 1_555 1_555 no
C(39) C(29) H(19) 119.3(4) 1_555 1_555 1_555 no
C(29) C(30) C(31) 120.9(5) 1_555 1_555 1_555 yes
C(29) C(30) H(20) 119.6(5) 1_555 1_555 1_555 no
C(31) C(30) H(20) 119.5(5) 1_555 1_555 1_555 no
C(30) C(31) C(32) 119.7(5) 1_555 1_555 1_555 yes
C(30) C(31) H(21) 120.1(6) 1_555 1_555 1_555 no
C(32) C(31) H(21) 120.1(6) 1_555 1_555 1_555 no
C(31) C(32) C(40) 121.2(4) 1_555 1_555 1_555 yes
C(31) C(32) H(22) 119.3(5) 1_555 1_555 1_555 no
C(40) C(32) H(22) 119.5(6) 1_555 1_555 1_555 no
C(34) C(33) C(41) 122.8(5) 1_555 1_555 1_555 yes
C(34) C(33) H(23) 118.5(6) 1_555 1_555 1_555 no
C(41) C(33) H(23) 118.7(6) 1_555 1_555 1_555 no
C(33) C(34) C(35) 117.7(5) 1_555 1_555 1_555 yes
C(33) C(34) H(24) 121.2(6) 1_555 1_555 1_555 no
C(35) C(34) H(24) 121.1(6) 1_555 1_555 1_555 no
C(34) C(35) C(36) 122.0(5) 1_555 1_555 1_555 yes
C(34) C(35) H(25) 119.0(5) 1_555 1_555 1_555 no
C(36) C(35) H(25) 119.0(6) 1_555 1_555 1_555 no
C(35) C(36) C(42) 122.5(5) 1_555 1_555 1_555 yes
C(35) C(36) H(26) 118.8(5) 1_555 1_555 1_555 no
C(42) C(36) H(26) 118.7(5) 1_555 1_555 1_555 no
C(39) C(37) C(42) 116.1(4) 1_555 1_555 1_555 yes
C(39) C(37) B(1) 119.0(4) 1_555 1_555 1_555 yes
C(42) C(37) B(1) 124.7(4) 1_555 1_555 1_555 yes
C(40) C(38) C(41) 121.1(4) 1_555 1_555 1_555 yes
C(40) C(38) H(27) 119.4(5) 1_555 1_555 1_555 no
C(41) C(38) H(27) 119.5(5) 1_555 1_555 1_555 no
C(29) C(39) C(37) 121.6(4) 1_555 1_555 1_555 yes
C(29) C(39) C(40) 116.2(4) 1_555 1_555 1_555 yes
C(37) C(39) C(40) 122.2(4) 1_555 1_555 1_555 yes
C(32) C(40) C(38) 120.7(4) 1_555 1_555 1_555 yes
C(32) C(40) C(39) 120.4(5) 1_555 1_555 1_555 yes
C(38) C(40) C(39) 118.8(4) 1_555 1_555 1_555 yes
C(33) C(41) C(38) 120.7(4) 1_555 1_555 1_555 yes
C(33) C(41) C(42) 119.1(4) 1_555 1_555 1_555 yes
C(38) C(41) C(42) 120.0(4) 1_555 1_555 1_555 yes
C(36) C(42) C(37) 123.2(4) 1_555 1_555 1_555 yes
C(36) C(42) C(41) 115.7(4) 1_555 1_555 1_555 yes
C(37) C(42) C(41) 121.1(4) 1_555 1_555 1_555 yes
C(44) C(43) C(53) 122.2(5) 1_555 1_555 1_555 yes
C(44) C(43) H(28) 118.9(6) 1_555 1_555 1_555 no
C(53) C(43) H(28) 118.9(5) 1_555 1_555 1_555 no
C(43) C(44) C(45) 120.3(6) 1_555 1_555 1_555 yes
C(43) C(44) H(29) 119.9(7) 1_555 1_555 1_555 no
C(45) C(44) H(29) 119.9(6) 1_555 1_555 1_555 no
C(44) C(45) C(46) 119.9(5) 1_555 1_555 1_555 yes
C(44) C(45) H(30) 120.1(8) 1_555 1_555 1_555 no
C(46) C(45) H(30) 119.9(7) 1_555 1_555 1_555 no
C(45) C(46) C(54) 121.3(5) 1_555 1_555 1_555 yes
C(45) C(46) H(31) 119.4(6) 1_555 1_555 1_555 no
C(54) C(46) H(31) 119.4(7) 1_555 1_555 1_555 no
C(48) C(47) C(55) 121.0(6) 1_555 1_555 1_555 yes
C(48) C(47) H(32) 119.4(7) 1_555 1_555 1_555 no
C(55) C(47) H(32) 119.6(7) 1_555 1_555 1_555 no
C(47) C(48) C(49) 119.2(6) 1_555 1_555 1_555 yes
C(47) C(48) H(33) 120.3(7) 1_555 1_555 1_555 no
C(49) C(48) H(33) 120.5(7) 1_555 1_555 1_555 no
C(48) C(49) C(50) 121.4(6) 1_555 1_555 1_555 yes
C(48) C(49) H(34) 119.4(6) 1_555 1_555 1_555 no
C(50) C(49) H(34) 119.2(6) 1_555 1_555 1_555 no
C(49) C(50) C(56) 122.8(5) 1_555 1_555 1_555 yes
C(49) C(50) H(35) 118.6(6) 1_555 1_555 1_555 no
C(56) C(50) H(35) 118.6(5) 1_555 1_555 1_555 no
C(53) C(51) C(56) 116.1(4) 1_555 1_555 1_555 yes
C(53) C(51) B(2) 119.2(4) 1_555 1_555 1_555 yes
C(56) C(51) B(2) 124.5(4) 1_555 1_555 1_555 yes
C(54) C(52) C(55) 121.3(4) 1_555 1_555 1_555 yes
C(54) C(52) H(36) 119.4(6) 1_555 1_555 1_555 no
C(55) C(52) H(36) 119.4(6) 1_555 1_555 1_555 no
C(43) C(53) C(51) 121.7(4) 1_555 1_555 1_555 yes
C(43) C(53) C(54) 116.6(5) 1_555 1_555 1_555 yes
C(51) C(53) C(54) 121.7(5) 1_555 1_555 1_555 yes
C(46) C(54) C(52) 120.6(5) 1_555 1_555 1_555 yes
C(46) C(54) C(53) 119.6(6) 1_555 1_555 1_555 yes
C(52) C(54) C(53) 119.7(5) 1_555 1_555 1_555 yes
C(47) C(55) C(52) 120.7(5) 1_555 1_555 1_555 yes
C(47) C(55) C(56) 119.9(5) 1_555 1_555 1_555 yes
C(52) C(55) C(56) 119.3(5) 1_555 1_555 1_555 yes
C(50) C(56) C(51) 123.0(4) 1_555 1_555 1_555 yes
C(50) C(56) C(55) 115.5(5) 1_555 1_555 1_555 yes
C(51) C(56) C(55) 121.3(5) 1_555 1_555 1_555 yes
C(58) C(57) C(67) 121.8(5) 1_555 1_555 1_555 yes
C(58) C(57) H(37) 119.1(5) 1_555 1_555 1_555 no
C(67) C(57) H(37) 119.1(5) 1_555 1_555 1_555 no
C(57) C(58) C(59) 121.2(5) 1_555 1_555 1_555 yes
C(57) C(58) H(38) 119.5(6) 1_555 1_555 1_555 no
C(59) C(58) H(38) 119.4(6) 1_555 1_555 1_555 no
C(58) C(59) C(60) 119.5(5) 1_555 1_555 1_555 yes
C(58) C(59) H(39) 120.0(6) 1_555 1_555 1_555 no
C(60) C(59) H(39) 120.5(6) 1_555 1_555 1_555 no
C(59) C(60) C(68) 121.1(5) 1_555 1_555 1_555 yes
C(59) C(60) H(40) 119.4(6) 1_555 1_555 1_555 no
C(68) C(60) H(40) 119.5(6) 1_555 1_555 1_555 no
C(62) C(61) C(69) 121.0(5) 1_555 1_555 1_555 yes
C(62) C(61) H(41) 119.4(6) 1_555 1_555 1_555 no
C(69) C(61) H(41) 119.6(6) 1_555 1_555 1_555 no
C(61) C(62) C(63) 120.1(5) 1_555 1_555 1_555 yes
C(61) C(62) H(42) 119.9(7) 1_555 1_555 1_555 no
C(63) C(62) H(42) 120.1(7) 1_555 1_555 1_555 no
C(62) C(63) C(64) 120.5(6) 1_555 1_555 1_555 yes
C(62) C(63) H(43) 119.8(6) 1_555 1_555 1_555 no
C(64) C(63) H(43) 119.7(6) 1_555 1_555 1_555 no
C(63) C(64) C(70) 122.6(5) 1_555 1_555 1_555 yes
C(63) C(64) H(44) 118.7(6) 1_555 1_555 1_555 no
C(70) C(64) H(44) 118.6(5) 1_555 1_555 1_555 no
C(67) C(65) C(70) 116.5(4) 1_555 1_555 1_555 yes
C(67) C(65) B(2) 118.1(4) 1_555 1_555 1_555 yes
C(70) C(65) B(2) 125.0(4) 1_555 1_555 1_555 yes
C(68) C(66) C(69) 119.9(5) 1_555 1_555 1_555 yes
C(68) C(66) H(45) 120.0(6) 1_555 1_555 1_555 no
C(69) C(66) H(45) 120.1(5) 1_555 1_555 1_555 no
C(57) C(67) C(65) 122.2(4) 1_555 1_555 1_555 yes
C(57) C(67) C(68) 116.1(5) 1_555 1_555 1_555 yes
C(65) C(67) C(68) 121.6(5) 1_555 1_555 1_555 yes
C(60) C(68) C(66) 119.9(5) 1_555 1_555 1_555 yes
C(60) C(68) C(67) 120.3(5) 1_555 1_555 1_555 yes
C(66) C(68) C(67) 119.8(5) 1_555 1_555 1_555 yes
C(61) C(69) C(66) 119.8(5) 1_555 1_555 1_555 yes
C(61) C(69) C(70) 119.4(5) 1_555 1_555 1_555 yes
C(66) C(69) C(70) 120.7(5) 1_555 1_555 1_555 yes
C(64) C(70) C(65) 122.9(4) 1_555 1_555 1_555 yes
C(64) C(70) C(69) 116.2(4) 1_555 1_555 1_555 yes
C(65) C(70) C(69) 120.8(5) 1_555 1_555 1_555 yes
C(72) C(71) C(81) 122.8(5) 1_555 1_555 1_555 yes
C(72) C(71) H(46) 118.7(5) 1_555 1_555 1_555 no
C(81) C(71) H(46) 118.5(4) 1_555 1_555 1_555 no
C(71) C(72) C(73) 120.2(5) 1_555 1_555 1_555 yes
C(71) C(72) H(47) 120.0(6) 1_555 1_555 1_555 no
C(73) C(72) H(47) 119.8(5) 1_555 1_555 1_555 no
C(72) C(73) C(74) 119.5(5) 1_555 1_555 1_555 yes
C(72) C(73) H(48) 120.2(6) 1_555 1_555 1_555 no
C(74) C(73) H(48) 120.3(6) 1_555 1_555 1_555 no
C(73) C(74) C(82) 121.7(5) 1_555 1_555 1_555 yes
C(73) C(74) H(49) 119.1(5) 1_555 1_555 1_555 no
C(82) C(74) H(49) 119.2(6) 1_555 1_555 1_555 no
C(76) C(75) C(83) 121.1(5) 1_555 1_555 1_555 yes
C(76) C(75) H(50) 119.4(6) 1_555 1_555 1_555 no
C(83) C(75) H(50) 119.5(6) 1_555 1_555 1_555 no
C(75) C(76) C(77) 119.8(5) 1_555 1_555 1_555 yes
C(75) C(76) H(51) 120.1(6) 1_555 1_555 1_555 no
C(77) C(76) H(51) 120.1(6) 1_555 1_555 1_555 no
C(76) C(77) C(78) 120.8(5) 1_555 1_555 1_555 yes
C(76) C(77) H(52) 119.6(5) 1_555 1_555 1_555 no
C(78) C(77) H(52) 119.5(6) 1_555 1_555 1_555 no
C(77) C(78) C(84) 121.7(5) 1_555 1_555 1_555 yes
C(77) C(78) H(53) 119.0(5) 1_555 1_555 1_555 no
C(84) C(78) H(53) 119.2(4) 1_555 1_555 1_555 no
C(81) C(79) C(84) 116.3(4) 1_555 1_555 1_555 yes
C(81) C(79) B(2) 118.6(4) 1_555 1_555 1_555 yes
C(84) C(79) B(2) 124.9(4) 1_555 1_555 1_555 yes
C(82) C(80) C(83) 121.6(4) 1_555 1_555 1_555 yes
C(82) C(80) H(54) 119.2(5) 1_555 1_555 1_555 no
C(83) C(80) H(54) 119.2(5) 1_555 1_555 1_555 no
C(71) C(81) C(79) 122.4(4) 1_555 1_555 1_555 yes
C(71) C(81) C(82) 116.2(4) 1_555 1_555 1_555 yes
C(79) C(81) C(82) 121.4(4) 1_555 1_555 1_555 yes
C(74) C(82) C(80) 121.2(5) 1_555 1_555 1_555 yes
C(74) C(82) C(81) 119.7(5) 1_555 1_555 1_555 yes
C(80) C(82) C(81) 119.0(4) 1_555 1_555 1_555 yes
C(75) C(83) C(80) 120.4(5) 1_555 1_555 1_555 yes
C(75) C(83) C(84) 120.0(5) 1_555 1_555 1_555 yes
C(80) C(83) C(84) 119.5(4) 1_555 1_555 1_555 yes
C(78) C(84) C(79) 122.0(4) 1_555 1_555 1_555 yes
C(78) C(84) C(83) 116.5(4) 1_555 1_555 1_555 yes
C(79) C(84) C(83) 121.4(4) 1_555 1_555 1_555 yes
N(1) C(85) C(86) 114.2(4) 1_555 1_555 1_555 yes
N(1) C(85) H(55) 108.1(5) 1_555 1_555 1_555 no
N(1) C(85) H(56) 108.2(5) 1_555 1_555 1_555 no
C(86) C(85) H(55) 108.3(5) 1_555 1_555 1_555 no
C(86) C(85) H(56) 108.4(5) 1_555 1_555 1_555 no
H(55) C(85) H(56) 109.6(5) 1_555 1_555 1_555 no
O(1) C(86) C(85) 110.1(4) 1_555 1_555 1_555 yes
O(1) C(86) H(57) 109.4(5) 1_555 1_555 1_555 no
O(1) C(86) H(58) 109.3(5) 1_555 1_555 1_555 no
C(85) C(86) H(57) 109.4(5) 1_555 1_555 1_555 no
C(85) C(86) H(58) 109.2(5) 1_555 1_555 1_555 no
H(57) C(86) H(58) 109.5(5) 1_555 1_555 1_555 no
O(1) C(87) C(88) 110.1(4) 1_555 1_555 1_555 yes
O(1) C(87) H(59) 109.3(4) 1_555 1_555 1_555 no
O(1) C(87) H(60) 109.3(5) 1_555 1_555 1_555 no
C(88) C(87) H(59) 109.3(5) 1_555 1_555 1_555 no
C(88) C(87) H(60) 109.4(5) 1_555 1_555 1_555 no
H(59) C(87) H(60) 109.5(5) 1_555 1_555 1_555 no
O(2) C(88) C(87) 109.7(4) 1_555 1_555 1_555 yes
O(2) C(88) H(61) 109.5(5) 1_555 1_555 1_555 no
O(2) C(88) H(62) 109.5(5) 1_555 1_555 1_555 no
C(87) C(88) H(61) 109.3(5) 1_555 1_555 1_555 no
C(87) C(88) H(62) 109.3(5) 1_555 1_555 1_555 no
H(61) C(88) H(62) 109.4(5) 1_555 1_555 1_555 no
O(2) C(89) C(90) 109.3(4) 1_555 1_555 1_555 yes
O(2) C(89) H(63) 109.6(5) 1_555 1_555 1_555 no
O(2) C(89) H(64) 109.6(5) 1_555 1_555 1_555 no
C(90) C(89) H(63) 109.5(5) 1_555 1_555 1_555 no
C(90) C(89) H(64) 109.4(5) 1_555 1_555 1_555 no
H(63) C(89) H(64) 109.5(5) 1_555 1_555 1_555 no
N(1) C(90) C(89) 113.3(4) 2_755 1_555 1_555 yes
N(1) C(91) C(92) 115.2(4) 1_555 1_555 1_555 yes
N(1) C(91) H(65) 108.2(5) 1_555 1_555 1_555 no
N(1) C(91) H(66) 108.1(5) 1_555 1_555 1_555 no
C(92) C(91) H(65) 107.9(5) 1_555 1_555 1_555 no
C(92) C(91) H(66) 107.9(5) 1_555 1_555 1_555 no
H(65) C(91) H(66) 109.4(5) 1_555 1_555 1_555 no
O(3) C(92) C(91) 109.9(4) 1_555 1_555 1_555 yes
O(3) C(92) H(67) 109.3(5) 1_555 1_555 1_555 no
O(3) C(92) H(68) 109.3(5) 1_555 1_555 1_555 no
C(91) C(92) H(67) 109.4(5) 1_555 1_555 1_555 no
C(91) C(92) H(68) 109.5(5) 1_555 1_555 1_555 no
H(67) C(92) H(68) 109.4(5) 1_555 1_555 1_555 no
O(3) C(93) C(93) 109.3(3) 1_555 1_555 2_755 yes
O(3) C(93) H(69) 105.5(4) 1_555 1_555 1_555 no
O(3) C(93) H(70) 109.1(5) 1_555 1_555 1_555 no
C(93) C(93) H(69) 114.9(7) 2_755 1_555 1_555 no
C(93) C(93) H(70) 107.7(4) 2_755 1_555 1_555 no
H(69) C(93) H(70) 110.2(4) 1_555 1_555 1_555 no
N(2) C(94) C(95) 114.2(4) 1_555 1_555 1_555 yes
N(2) C(94) H(71) 108.4(5) 1_555 1_555 1_555 no
N(2) C(94) H(72) 108.3(5) 1_555 1_555 1_555 no
C(95) C(94) H(71) 108.3(5) 1_555 1_555 1_555 no
C(95) C(94) H(72) 108.2(5) 1_555 1_555 1_555 no
H(71) C(94) H(72) 109.5(5) 1_555 1_555 1_555 no
O(4) C(95) C(94) 109.9(4) 1_555 1_555 1_555 yes
O(4) C(95) H(73) 109.3(5) 1_555 1_555 1_555 no
O(4) C(95) H(74) 109.4(5) 1_555 1_555 1_555 no
C(94) C(95) H(73) 109.4(5) 1_555 1_555 1_555 no
C(94) C(95) H(74) 109.4(5) 1_555 1_555 1_555 no
H(73) C(95) H(74) 109.4(5) 1_555 1_555 1_555 no
O(4) C(96) C(97) 110.2(4) 1_555 1_555 1_555 yes
O(4) C(96) H(75) 109.2(4) 1_555 1_555 1_555 no
O(4) C(96) H(76) 109.3(5) 1_555 1_555 1_555 no
C(97) C(96) H(75) 109.3(5) 1_555 1_555 1_555 no
C(97) C(96) H(76) 109.3(5) 1_555 1_555 1_555 no
H(75) C(96) H(76) 109.5(5) 1_555 1_555 1_555 no
O(5) C(97) C(96) 110.1(4) 1_555 1_555 1_555 yes
O(5) C(97) H(77) 109.3(5) 1_555 1_555 1_555 no
O(5) C(97) H(78) 109.2(5) 1_555 1_555 1_555 no
C(96) C(97) H(77) 109.5(5) 1_555 1_555 1_555 no
C(96) C(97) H(78) 109.3(5) 1_555 1_555 1_555 no
H(77) C(97) H(78) 109.4(5) 1_555 1_555 1_555 no
O(5) C(98) C(99) 110.2(4) 1_555 1_555 1_555 yes
O(5) C(98) H(79) 109.3(5) 1_555 1_555 1_555 no
O(5) C(98) H(80) 109.3(5) 1_555 1_555 1_555 no
C(99) C(98) H(79) 109.2(5) 1_555 1_555 1_555 no
C(99) C(98) H(80) 109.3(5) 1_555 1_555 1_555 no
H(79) C(98) H(80) 109.5(5) 1_555 1_555 1_555 no
N(2) C(99) C(98) 114.5(4) 2_655 1_555 1_555 yes
N(2) C(99) H(81) 113.7(5) 2_655 1_555 1_555 no
N(2) C(99) H(82) 119.6(5) 2_655 1_555 1_555 no
C(98) C(99) H(81) 102.1(5) 1_555 1_555 1_555 no
C(98) C(99) H(82) 103.7(4) 1_555 1_555 1_555 no
H(81) C(99) H(82) 100.9(4) 1_555 1_555 1_555 no
N(2) C(100) C(101) 114.3(4) 1_555 1_555 1_555 yes
N(2) C(100) H(83) 108.2(5) 1_555 1_555 1_555 no
N(2) C(100) H(84) 108.2(5) 1_555 1_555 1_555 no
C(101) C(100) H(83) 108.3(5) 1_555 1_555 1_555 no
C(101) C(100) H(84) 108.3(5) 1_555 1_555 1_555 no
H(83) C(100) H(84) 109.4(5) 1_555 1_555 1_555 no
O(6) C(101) C(100) 108.9(4) 1_555 1_555 1_555 yes
O(6) C(101) H(85) 109.7(5) 1_555 1_555 1_555 no
O(6) C(101) H(86) 109.6(5) 1_555 1_555 1_555 no
C(100) C(101) H(85) 109.6(5) 1_555 1_555 1_555 no
C(100) C(101) H(86) 109.6(5) 1_555 1_555 1_555 no
H(85) C(101) H(86) 109.5(5) 1_555 1_555 1_555 no
O(6) C(102) C(102) 109.7(3) 1_555 1_555 2_655 yes
O(6) C(102) H(87) 108.5(4) 1_555 1_555 1_555 no
O(6) C(102) H(88) 117.8(5) 1_555 1_555 1_555 no
C(102) C(102) H(87) 114.0(6) 2_655 1_555 1_555 no
C(102) C(102) H(88) 109.9(3) 2_655 1_555 1_555 no
H(87) C(102) H(88) 96.6(4) 1_555 1_555 1_555 no
N(3) C(103) C(104) 114.6(4) 1_555 1_555 1_555 yes
N(3) C(103) H(89) 108.0(5) 1_555 1_555 1_555 no
N(3) C(103) H(90) 108.2(5) 1_555 1_555 1_555 no
C(104) C(103) H(89) 108.1(5) 1_555 1_555 1_555 no
C(104) C(103) H(90) 108.2(6) 1_555 1_555 1_555 no
H(89) C(103) H(90) 109.6(5) 1_555 1_555 1_555 no
O(7) C(104) C(103) 107.7(5) 1_555 1_555 1_555 yes
O(7) C(104) H(91) 110.0(5) 1_555 1_555 1_555 no
O(7) C(104) H(92) 110.0(5) 1_555 1_555 1_555 no
C(103) C(104) H(91) 109.8(6) 1_555 1_555 1_555 no
C(103) C(104) H(92) 109.8(5) 1_555 1_555 1_555 no
H(91) C(104) H(92) 109.6(6) 1_555 1_555 1_555 no
O(7) C(105) C(106) 109.7(5) 1_555 1_555 1_555 yes
O(7) C(105) H(93) 109.6(6) 1_555 1_555 1_555 no
O(7) C(105) H(94) 109.3(6) 1_555 1_555 1_555 no
C(106) C(105) H(93) 109.5(6) 1_555 1_555 1_555 no
C(106) C(105) H(94) 109.2(6) 1_555 1_555 1_555 no
H(93) C(105) H(94) 109.6(6) 1_555 1_555 1_555 no
O(8) C(106) C(105) 110.9(5) 1_555 1_555 1_555 yes
O(8) C(106) H(95) 109.3(5) 1_555 1_555 1_555 no
O(8) C(106) H(96) 109.1(5) 1_555 1_555 1_555 no
C(105) C(106) H(95) 109.1(6) 1_555 1_555 1_555 no
C(105) C(106) H(96) 109.0(5) 1_555 1_555 1_555 no
H(95) C(106) H(96) 109.5(6) 1_555 1_555 1_555 no
O(8) C(107) C(108) 109.8(4) 1_555 1_555 1_555 yes
O(8) C(107) H(97) 109.3(5) 1_555 1_555 1_555 no
O(8) C(107) H(98) 109.6(5) 1_555 1_555 1_555 no
C(108) C(107) H(97) 109.3(6) 1_555 1_555 1_555 no
C(108) C(107) H(98) 109.5(5) 1_555 1_555 1_555 no
H(97) C(107) H(98) 109.4(5) 1_555 1_555 1_555 no
N(3) C(108) C(107) 113.9(5) 2_656 1_555 1_555 yes
N(3) C(108) H(99) 112.8(5) 2_656 1_555 1_555 no
N(3) C(108) H(100) 114.1(5) 2_656 1_555 1_555 no
C(107) C(108) H(99) 112.2(5) 1_555 1_555 1_555 no
C(107) C(108) H(100) 105.5(5) 1_555 1_555 1_555 no
H(99) C(108) H(100) 97.0(5) 1_555 1_555 1_555 no
N(3) C(109) C(110) 114.0(5) 1_555 1_555 1_555 yes
N(3) C(109) H(101) 108.3(5) 1_555 1_555 1_555 no
N(3) C(109) H(102) 108.4(6) 1_555 1_555 1_555 no
C(110) C(109) H(101) 108.4(6) 1_555 1_555 1_555 no
C(110) C(109) H(102) 108.5(5) 1_555 1_555 1_555 no
H(101) C(109) H(102) 109.3(6) 1_555 1_555 1_555 no
O(9) C(110) C(109) 110.2(4) 1_555 1_555 1_555 yes
O(9) C(110) H(103) 109.3(6) 1_555 1_555 1_555 no
O(9) C(110) H(104) 109.3(5) 1_555 1_555 1_555 no
C(109) C(110) H(103) 109.2(6) 1_555 1_555 1_555 no
C(109) C(110) H(104) 109.4(6) 1_555 1_555 1_555 no
H(103) C(110) H(104) 109.4(5) 1_555 1_555 1_555 no
O(9) C(111) C(111) 108.9(4) 1_555 1_555 2_656 yes
O(9) C(111) H(105) 113.4(5) 1_555 1_555 1_555 no
O(9) C(111) H(106) 118.3(6) 1_555 1_555 1_555 no
C(111) C(111) H(105) 91.8(5) 2_656 1_555 1_555 no
C(111) C(111) H(106) 11.3(4) 2_656 1_555 1_555 no
H(105) C(111) H(106) 93.2(5) 1_555 1_555 1_555 no
N(4) C(112) C(113) 112.4(5) 1_555 1_555 1_555 yes
N(4) C(112) H(107) 108.9(6) 1_555 1_555 1_555 no
N(4) C(112) H(108) 108.9(5) 1_555 1_555 1_555 no
C(113) C(112) H(107) 108.7(6) 1_555 1_555 1_555 no
C(113) C(112) H(108) 108.7(6) 1_555 1_555 1_555 no
H(107) C(112) H(108) 109.3(7) 1_555 1_555 1_555 no
O(10) C(113) C(112) 110.2(5) 1_555 1_555 1_555 yes
O(10) C(113) H(109) 109.1(6) 1_555 1_555 1_555 no
O(10) C(113) H(110) 109.5(6) 1_555 1_555 1_555 no
C(112) C(113) H(109) 109.2(6) 1_555 1_555 1_555 no
C(112) C(113) H(110) 109.6(6) 1_555 1_555 1_555 no
H(109) C(113) H(110) 109.4(6) 1_555 1_555 1_555 no
O(10) C(114) C(115) 110.6(5) 1_555 1_555 1_555 yes
O(10) C(114) H(111) 109.1(7) 1_555 1_555 1_555 no
O(10) C(114) H(112) 109.2(7) 1_555 1_555 1_555 no
C(115) C(114) H(111) 109.3(7) 1_555 1_555 1_555 no
C(115) C(114) H(112) 109.3(7) 1_555 1_555 1_555 no
H(111) C(114) H(112) 109.3(7) 1_555 1_555 1_555 no
O(11) C(115) C(114) 108.7(6) 1_555 1_555 1_555 yes
O(11) C(115) H(113) 109.5(6) 1_555 1_555 1_555 no
O(11) C(115) H(114) 109.7(6) 1_555 1_555 1_555 no
C(114) C(115) H(113) 109.9(6) 1_555 1_555 1_555 no
C(114) C(115) H(114) 109.9(7) 1_555 1_555 1_555 no
H(113) C(115) H(114) 109.2(7) 1_555 1_555 1_555 no
O(11) C(116) C(117) 109.4(6) 1_555 1_555 1_555 yes
O(11) C(116) H(115) 109.6(6) 1_555 1_555 1_555 no
O(11) C(116) H(116) 109.6(6) 1_555 1_555 1_555 no
C(117) C(116) H(115) 109.5(6) 1_555 1_555 1_555 no
C(117) C(116) H(116) 109.3(6) 1_555 1_555 1_555 no
H(115) C(116) H(116) 109.4(7) 1_555 1_555 1_555 no
N(4) C(117) C(116) 113.4(5) 2_756 1_555 1_555 yes
N(4) C(118) C(119) 115.1(5) 1_555 1_555 1_555 yes
N(4) C(118) H(117) 108.0(6) 1_555 1_555 1_555 no
N(4) C(118) H(118) 108.1(7) 1_555 1_555 1_555 no
C(119) C(118) H(117) 107.9(7) 1_555 1_555 1_555 no
C(119) C(118) H(118) 108.1(6) 1_555 1_555 1_555 no
H(117) C(118) H(118) 109.5(6) 1_555 1_555 1_555 no
O(12) C(119) C(118) 109.9(5) 1_555 1_555 1_555 yes
O(12) C(119) H(119) 109.5(7) 1_555 1_555 1_555 no
O(12) C(119) H(120) 109.6(7) 1_555 1_555 1_555 no
C(118) C(119) H(119) 109.2(7) 1_555 1_555 1_555 no
C(118) C(119) H(120) 109.2(7) 1_555 1_555 1_555 no
H(119) C(119) H(120) 109.4(6) 1_555 1_555 1_555 no
O(12) C(120) C(120) 108.0(6) 1_555 1_555 2_756 yes
O(13) C(122) C(121) 120(1) 1_555 1_555 1_555 yes
O(13) C(122) C(123) 120(1) 1_555 1_555 1_555 yes
C(121) C(122) C(123) 118(1) 1_555 1_555 1_555 yes
O(15) C(124) C(125) 42.6(9) 1_555 1_555 1_555 yes
O(15) C(124) C(127) 91(1) 1_555 1_555 1_555 yes
C(125) C(124) C(127) 50(1) 1_555 1_555 1_555 yes
O(14) C(125) O(15) 46(1) 1_555 1_555 1_555 yes
O(14) C(125) C(124) 120(1) 1_555 1_555 1_555 yes
O(14) C(125) C(126) 136(1) 1_555 1_555 1_555 yes
O(14) C(125) C(127) 174(1) 1_555 1_555 1_555 yes
O(14) C(125) C(128) 67(1) 1_555 1_555 1_555 yes
O(15) C(125) C(124) 77(1) 1_555 1_555 1_555 yes
O(15) C(125) C(126) 168(1) 1_555 1_555 1_555 yes
O(15) C(125) C(127) 139(1) 1_555 1_555 1_555 yes
O(15) C(125) C(128) 109(1) 1_555 1_555 1_555 yes
C(124) C(125) C(126) 102(1) 1_555 1_555 1_555 yes
C(124) C(125) C(127) 65(1) 1_555 1_555 1_555 yes
C(124) C(125) C(128) 171(1) 1_555 1_555 1_555 yes
C(126) C(125) C(127) 37(1) 1_555 1_555 1_555 yes
C(126) C(125) C(128) 69(1) 1_555 1_555 1_555 yes
C(127) C(125) C(128) 106(1) 1_555 1_555 1_555 yes
C(125) C(126) C(127) 61(2) 1_555 1_555 1_555 yes
C(125) C(126) C(128) 57(1) 1_555 1_555 1_555 yes
C(127) C(126) C(128) 117(2) 1_555 1_555 1_555 yes
C(124) C(127) C(125) 64(1) 1_555 1_555 1_555 yes
C(124) C(127) C(126) 144(2) 1_555 1_555 1_555 yes
C(125) C(127) C(126) 81(2) 1_555 1_555 1_555 yes
O(14) C(128) C(125) 40.0(8) 1_555 1_555 1_555 yes
O(14) C(128) C(126) 92(1) 1_555 1_555 1_555 yes
C(125) C(128) C(126) 52(1) 1_555 1_555 1_555 yes
F(1) B(1) C(9) 103.9(4) 1_555 1_555 1_555 yes
F(1) B(1) C(23) 102.8(4) 1_555 1_555 1_555 yes
F(1) B(1) C(37) 102.4(3) 1_555 1_555 1_555 yes
C(9) B(1) C(23) 114.4(3) 1_555 1_555 1_555 yes
C(9) B(1) C(37) 115.0(4) 1_555 1_555 1_555 yes
C(23) B(1) C(37) 115.8(4) 1_555 1_555 1_555 yes
F(2) B(2) C(51) 103.7(3) 1_555 1_555 1_555 yes
F(2) B(2) C(65) 103.7(4) 1_555 1_555 1_555 yes
F(2) B(2) C(79) 102.6(4) 1_555 1_555 1_555 yes
C(51) B(2) C(65) 114.6(4) 1_555 1_555 1_555 yes
C(51) B(2) C(79) 115.6(4) 1_555 1_555 1_555 yes
C(65) B(2) C(79) 114.4(3) 1_555 1_555 1_555 yes

loop_
_geom_bond_atom_site_label_1
_geom_bond_atom_site_label_2
_geom_bond_distance
_geom_bond_site_symmetry_1
_geom_bond_site_symmetry_2
_geom_bond_publ_flag
K(1) O(1) 2.813(4) 1_555 1_555 yes
K(1) O(1) 2.813(4) 1_555 2_755 yes
K(1) O(2) 2.770(3) 1_555 1_555 yes
K(1) O(2) 2.770(3) 1_555 2_755 yes
K(1) O(3) 2.801(4) 1_555 1_555 yes
K(1) O(3) 2.801(4) 1_555 2_755 yes
K(1) N(1) 2.890(4) 1_555 1_555 yes
K(1) N(1) 2.890(4) 1_555 2_755 yes
K(2) O(4) 2.779(4) 1_555 1_555 yes
K(2) O(4) 2.779(4) 1_555 2_655 yes
K(2) O(5) 2.827(3) 1_555 1_555 yes
K(2) O(5) 2.827(3) 1_555 2_655 yes
K(2) O(6) 2.796(3) 1_555 1_555 yes
K(2) O(6) 2.796(3) 1_555 2_655 yes
K(2) N(2) 2.889(4) 1_555 1_555 yes
K(2) N(2) 2.889(4) 1_555 2_655 yes
K(3) O(7) 2.782(4) 1_555 1_555 yes
K(3) O(7) 2.782(4) 1_555 2_656 yes
K(3) O(8) 2.830(4) 1_555 1_555 yes
K(3) O(8) 2.830(4) 1_555 2_656 yes
K(3) O(9) 2.811(4) 1_555 1_555 yes
K(3) O(9) 2.811(4) 1_555 2_656 yes
K(3) N(3) 2.961(4) 1_555 1_555 yes
K(3) N(3) 2.961(4) 1_555 2_656 yes
K(4) O(10) 2.784(4) 1_555 1_555 yes
K(4) O(10) 2.784(4) 1_555 2_756 yes
K(4) O(11) 2.798(4) 1_555 1_555 yes
K(4) O(11) 2.798(4) 1_555 2_756 yes
K(4) O(12) 2.798(4) 1_555 1_555 yes
K(4) O(12) 2.798(4) 1_555 2_756 yes
K(4) N(4) 3.019(5) 1_555 1_555 yes
K(4) N(4) 3.019(5) 1_555 2_756 yes
F(1) B(1) 1.466(5) 1_555 1_555 yes
F(2) B(2) 1.462(5) 1_555 1_555 yes
O(1) C(86) 1.410(6) 1_555 1_555 yes
O(1) C(87) 1.416(6) 1_555 1_555 yes
O(2) C(88) 1.413(6) 1_555 1_555 yes
O(2) C(89) 1.431(6) 1_555 1_555 yes
O(3) C(92) 1.428(6) 1_555 1_555 yes
O(3) C(93) 1.437(6) 1_555 1_555 yes
O(4) C(95) 1.411(7) 1_555 1_555 yes
O(4) C(96) 1.421(6) 1_555 1_555 yes
O(5) C(97) 1.405(6) 1_555 1_555 yes
O(5) C(98) 1.421(6) 1_555 1_555 yes
O(6) C(101) 1.419(6) 1_555 1_555 yes
O(6) C(102) 1.413(6) 1_555 1_555 yes
O(7) C(104) 1.421(7) 1_555 1_555 yes
O(7) C(105) 1.406(7) 1_555 1_555 yes
O(8) C(106) 1.420(6) 1_555 1_555 yes
O(8) C(107) 1.429(7) 1_555 1_555 yes
O(9) C(110) 1.409(7) 1_555 1_555 yes
O(9) C(111) 1.407(7) 1_555 1_555 yes
O(10) C(113) 1.379(8) 1_555 1_555 yes
O(10) C(114) 1.420(7) 1_555 1_555 yes
O(11) C(115) 1.411(8) 1_555 1_555 yes
O(11) C(116) 1.417(8) 1_555 1_555 yes
O(12) C(119) 1.378(9) 1_555 1_555 yes
O(12) C(120) 1.406(9) 1_555 1_555 yes
O(13) C(122) 1.15(2) 1_555 1_555 yes
O(14) O(15) 0.92(2) 1_555 1_555 yes
O(14) C(125) 1.09(2) 1_555 1_555 yes
O(14) C(128) 1.56(3) 1_555 1_555 yes
O(15) C(124) 1.78(3) 1_555 1_555 yes
O(15) C(125) 1.23(2) 1_555 1_555 yes
N(1) C(85) 1.459(7) 1_555 1_555 yes
N(1) C(90) 1.489(6) 1_555 2_755 yes
N(1) C(91) 1.467(7) 1_555 1_555 yes
N(2) C(94) 1.471(7) 1_555 1_555 yes
N(2) C(99) 1.461(6) 1_555 2_655 yes
N(2) C(100) 1.466(7) 1_555 1_555 yes
N(3) C(103) 1.457(6) 1_555 1_555 yes
N(3) C(108) 1.482(7) 1_555 2_656 yes
N(3) C(109) 1.470(7) 1_555 1_555 yes
N(4) C(112) 1.474(7) 1_555 1_555 yes
N(4) C(117) 1.466(7) 1_555 2_756 yes
N(4) C(118) 1.453(9) 1_555 1_555 yes
C(1) C(2) 1.349(7) 1_555 1_555 yes
C(1) C(11) 1.441(8) 1_555 1_555 yes
C(2) C(3) 1.42(1) 1_555 1_555 yes
C(3) C(4) 1.34(1) 1_555 1_555 yes
C(4) C(12) 1.433(8) 1_555 1_555 yes
C(5) C(6) 1.34(1) 1_555 1_555 yes
C(5) C(13) 1.432(8) 1_555 1_555 yes
C(6) C(7) 1.43(1) 1_555 1_555 yes
C(7) C(8) 1.354(8) 1_555 1_555 yes
C(8) C(14) 1.408(8) 1_555 1_555 yes
C(9) C(11) 1.418(6) 1_555 1_555 yes
C(9) C(14) 1.431(7) 1_555 1_555 yes
C(9) B(1) 1.669(7) 1_555 1_555 yes
C(10) C(12) 1.375(9) 1_555 1_555 yes
C(10) C(13) 1.383(9) 1_555 1_555 yes
C(11) C(12) 1.441(7) 1_555 1_555 yes
C(13) C(14) 1.441(7) 1_555 1_555 yes
C(15) C(16) 1.356(7) 1_555 1_555 yes
C(15) C(25) 1.439(7) 1_555 1_555 yes
C(16) C(17) 1.414(9) 1_555 1_555 yes
C(17) C(18) 1.348(9) 1_555 1_555 yes
C(18) C(26) 1.427(8) 1_555 1_555 yes
C(19) C(20) 1.33(1) 1_555 1_555 yes
C(19) C(27) 1.428(8) 1_555 1_555 yes
C(20) C(21) 1.43(1) 1_555 1_555 yes
C(21) C(22) 1.368(7) 1_555 1_555 yes
C(22) C(28) 1.435(8) 1_555 1_555 yes
C(23) C(25) 1.416(7) 1_555 1_555 yes
C(23) C(28) 1.434(6) 1_555 1_555 yes
C(23) B(1) 1.677(7) 1_555 1_555 yes
C(24) C(26) 1.376(8) 1_555 1_555 yes
C(24) C(27) 1.393(9) 1_555 1_555 yes
C(25) C(26) 1.450(7) 1_555 1_555 yes
C(27) C(28) 1.431(7) 1_555 1_555 yes
C(29) C(30) 1.381(7) 1_555 1_555 yes
C(29) C(39) 1.433(7) 1_555 1_555 yes
C(30) C(31) 1.412(8) 1_555 1_555 yes
C(31) C(32) 1.355(9) 1_555 1_555 yes
C(32) C(40) 1.419(7) 1_555 1_555 yes
C(33) C(34) 1.359(8) 1_555 1_555 yes
C(33) C(41) 1.419(7) 1_555 1_555 yes
C(34) C(35) 1.416(8) 1_555 1_555 yes
C(35) C(36) 1.349(7) 1_555 1_555 yes
C(36) C(42) 1.427(6) 1_555 1_555 yes
C(37) C(39) 1.424(6) 1_555 1_555 yes
C(37) C(42) 1.416(6) 1_555 1_555 yes
C(37) B(1) 1.675(6) 1_555 1_555 yes
C(38) C(40) 1.395(7) 1_555 1_555 yes
C(38) C(41) 1.372(7) 1_555 1_555 yes
C(39) C(40) 1.440(6) 1_555 1_555 yes
C(41) C(42) 1.454(6) 1_555 1_555 yes
C(43) C(44) 1.368(8) 1_555 1_555 yes
C(43) C(53) 1.428(8) 1_555 1_555 yes
C(44) C(45) 1.425(10) 1_555 1_555 yes
C(45) C(46) 1.34(1) 1_555 1_555 yes
C(46) C(54) 1.440(8) 1_555 1_555 yes
C(47) C(48) 1.37(1) 1_555 1_555 yes
C(47) C(55) 1.422(9) 1_555 1_555 yes
C(48) C(49) 1.397(9) 1_555 1_555 yes
C(49) C(50) 1.360(8) 1_555 1_555 yes
C(50) C(56) 1.417(8) 1_555 1_555 yes
C(51) C(53) 1.423(6) 1_555 1_555 yes
C(51) C(56) 1.426(7) 1_555 1_555 yes
C(51) B(2) 1.669(7) 1_555 1_555 yes
C(52) C(54) 1.381(9) 1_555 1_555 yes
C(52) C(55) 1.378(8) 1_555 1_555 yes
C(53) C(54) 1.435(7) 1_555 1_555 yes
C(55) C(56) 1.453(6) 1_555 1_555 yes
C(57) C(58) 1.362(7) 1_555 1_555 yes
C(57) C(67) 1.438(7) 1_555 1_555 yes
C(58) C(59) 1.418(9) 1_555 1_555 yes
C(59) C(60) 1.358(9) 1_555 1_555 yes
C(60) C(68) 1.425(7) 1_555 1_555 yes
C(61) C(62) 1.345(10) 1_555 1_555 yes
C(61) C(69) 1.436(8) 1_555 1_555 yes
C(62) C(63) 1.414(9) 1_555 1_555 yes
C(63) C(64) 1.350(8) 1_555 1_555 yes
C(64) C(70) 1.425(8) 1_555 1_555 yes
C(65) C(67) 1.421(7) 1_555 1_555 yes
C(65) C(70) 1.419(7) 1_555 1_555 yes
C(65) B(2) 1.675(7) 1_555 1_555 yes
C(66) C(68) 1.391(8) 1_555 1_555 yes
C(66) C(69) 1.386(8) 1_555 1_555 yes
C(67) C(68) 1.440(7) 1_555 1_555 yes
C(69) C(70) 1.441(7) 1_555 1_555 yes
C(71) C(72) 1.371(7) 1_555 1_555 yes
C(71) C(81) 1.431(7) 1_555 1_555 yes
C(72) C(73) 1.414(8) 1_555 1_555 yes
C(73) C(74) 1.374(8) 1_555 1_555 yes
C(74) C(82) 1.420(7) 1_555 1_555 yes
C(75) C(76) 1.357(9) 1_555 1_555 yes
C(75) C(83) 1.426(7) 1_555 1_555 yes
C(76) C(77) 1.409(9) 1_555 1_555 yes
C(77) C(78) 1.372(7) 1_555 1_555 yes
C(78) C(84) 1.427(7) 1_555 1_555 yes
C(79) C(81) 1.425(6) 1_555 1_555 yes
C(79) C(84) 1.424(6) 1_555 1_555 yes
C(79) B(2) 1.684(7) 1_555 1_555 yes
C(80) C(82) 1.385(7) 1_555 1_555 yes
C(80) C(83) 1.378(8) 1_555 1_555 yes
C(81) C(82) 1.445(7) 1_555 1_555 yes
C(83) C(84) 1.438(7) 1_555 1_555 yes
C(85) C(86) 1.500(8) 1_555 1_555 yes
C(87) C(88) 1.491(8) 1_555 1_555 yes
C(89) C(90) 1.504(8) 1_555 1_555 yes
C(91) C(92) 1.487(9) 1_555 1_555 yes
C(93) C(93) 1.49(1) 1_555 2_755 yes
C(94) C(95) 1.520(8) 1_555 1_555 yes
C(96) C(97) 1.492(8) 1_555 1_555 yes
C(98) C(99) 1.501(8) 1_555 1_555 yes
C(100) C(101) 1.519(8) 1_555 1_555 yes
C(102) C(102) 1.501(10) 1_555 2_655 yes
C(103) C(104) 1.531(9) 1_555 1_555 yes
C(105) C(106) 1.460(9) 1_555 1_555 yes
C(107) C(108) 1.512(8) 1_555 1_555 yes
C(109) C(110) 1.500(9) 1_555 1_555 yes
C(111) C(111) 1.55(1) 1_555 2_656 yes
C(112) C(113) 1.524(9) 1_555 1_555 yes
C(114) C(115) 1.48(1) 1_555 1_555 yes
C(116) C(117) 1.523(10) 1_555 1_555 yes
C(118) C(119) 1.51(1) 1_555 1_555 yes
C(120) C(120) 1.57(2) 1_555 2_756 yes
C(121) C(122) 1.58(3) 1_555 1_555 yes
C(122) C(123) 1.44(2) 1_555 1_555 yes
C(124) C(125) 1.58(3) 1_555 1_555 yes
C(124) C(127) 1.59(3) 1_555 1_555 yes
C(125) C(126) 1.52(2) 1_555 1_555 yes
C(125) C(127) 1.35(3) 1_555 1_555 yes
C(125) C(128) 1.61(3) 1_555 1_555 yes
C(126) C(127) 0.94(3) 1_555 1_555 yes
C(126) C(128) 1.80(3) 1_555 1_555 yes

loop_
_geom_contact_atom_site_label_1
_geom_contact_atom_site_label_2
_geom_contact_distance
_geom_contact_site_symmetry_1
_geom_contact_site_symmetry_2
K(1) O(1) 2.813(4) 1_555 1_555
K(1) O(1) 2.813(4) 1_555 2_755
K(1) O(2) 2.770(3) 1_555 1_555
K(1) O(2) 2.770(3) 1_555 2_755
K(1) O(3) 2.801(4) 1_555 1_555
K(1) O(3) 2.801(4) 1_555 2_755
K(1) N(1) 2.890(4) 1_555 1_555
K(1) N(1) 2.890(4) 1_555 2_755
K(2) O(4) 2.779(4) 1_555 1_555
K(2) O(4) 2.779(4) 1_555 2_655
K(2) O(5) 2.827(3) 1_555 1_555
K(2) O(5) 2.827(3) 1_555 2_655
K(2) O(6) 2.796(3) 1_555 1_555
K(2) O(6) 2.796(3) 1_555 2_655
K(2) N(2) 2.889(4) 1_555 1_555
K(2) N(2) 2.889(4) 1_555 2_655
K(3) O(7) 2.782(4) 1_555 1_555
K(3) O(7) 2.782(4) 1_555 2_656
K(3) O(8) 2.830(4) 1_555 1_555
K(3) O(8) 2.830(4) 1_555 2_656
K(3) O(9) 2.811(4) 1_555 1_555
K(3) O(9) 2.811(4) 1_555 2_656
K(3) N(3) 2.961(4) 1_555 1_555
K(3) N(3) 2.961(4) 1_555 2_656
K(4) O(10) 2.784(4) 1_555 1_555
K(4) O(10) 2.784(4) 1_555 2_756
K(4) O(11) 2.798(4) 1_555 1_555
K(4) O(11) 2.798(4) 1_555 2_756
K(4) O(12) 2.798(4) 1_555 1_555
K(4) O(12) 2.798(4) 1_555 2_756
K(4) N(4) 3.019(5) 1_555 1_555
K(4) N(4) 3.019(5) 1_555 2_756
K(1) O(2) 2.770(3) 1_555 1_555
K(1) O(2) 2.770(3) 1_555 2_755
K(1) O(3) 2.801(4) 1_555 1_555
K(1) O(3) 2.801(4) 1_555 2_755
K(1) O(1) 2.813(4) 1_555 1_555
K(1) O(1) 2.813(4) 1_555 2_755
K(1) N(1) 2.890(4) 1_555 1_555
K(1) N(1) 2.890(4) 1_555 2_755
K(2) O(4) 2.779(4) 1_555 1_555
K(2) O(4) 2.779(4) 1_555 2_655
K(2) O(6) 2.796(3) 1_555 1_555
K(2) O(6) 2.796(3) 1_555 2_655
K(2) O(5) 2.827(3) 1_555 1_555
K(2) O(5) 2.827(3) 1_555 2_655
K(2) N(2) 2.889(4) 1_555 1_555
K(2) N(2) 2.889(4) 1_555 2_655
K(3) O(7) 2.782(4) 1_555 1_555
K(3) O(7) 2.782(4) 1_555 2_656
K(3) O(9) 2.811(4) 1_555 1_555
K(3) O(9) 2.811(4) 1_555 2_656
K(3) O(8) 2.830(4) 1_555 1_555
K(3) O(8) 2.830(4) 1_555 2_656
K(3) N(3) 2.961(4) 1_555 1_555
K(3) N(3) 2.961(4) 1_555 2_656
K(3) C(106) 3.599(5) 1_555 1_555
K(3) C(106) 3.599(5) 1_555 2_656
K(4) O(10) 2.784(4) 1_555 1_555
K(4) O(10) 2.784(4) 1_555 2_756
K(4) O(12) 2.798(4) 1_555 1_555
K(4) O(12) 2.798(4) 1_555 2_756
K(4) O(11) 2.798(4) 1_555 1_555
K(4) O(11) 2.798(4) 1_555 2_756
K(4) N(4) 3.019(5) 1_555 1_555
K(4) N(4) 3.019(5) 1_555 2_756
K(4) C(115) 3.573(6) 1_555 1_555
K(4) C(115) 3.573(6) 1_555 2_756
F(2) C(127) 3.44(3) 1_555 1_545
O(1) C(49) 3.398(7) 1_555 2_756
O(2) C(21) 3.326(7) 1_555 2_755
O(3) C(63) 3.452(7) 1_555 2_766
O(4) C(35) 3.416(7) 1_555 1_545
O(5) C(77) 3.463(7) 1_555 1_554
O(6) C(7) 3.302(7) 1_555 1_555
O(9) C(58) 3.538(7) 1_555 1_555
O(11) C(72) 3.486(7) 1_555 2_756
O(12) C(3) 3.472(9) 1_555 1_555
O(12) C(2) 3.508(7) 1_555 1_555
O(13) C(120) 3.43(2) 1_555 1_555
O(13) C(45) 3.49(2) 1_555 1_565
O(14) C(16) 3.45(2) 1_555 1_555
O(15) C(17) 3.35(2) 1_555 1_555
O(15) C(111) 3.37(2) 1_555 1_565
O(15) C(16) 3.43(2) 1_555 1_555
C(7) C(101) 3.462(8) 1_555 1_555
C(10) C(89) 3.365(7) 1_555 2_755
C(12) C(89) 3.379(7) 1_555 2_755
C(13) C(89) 3.585(7) 1_555 2_755
C(21) C(89) 3.476(8) 1_555 2_755
C(24) C(95) 3.396(8) 1_555 1_565
C(26) C(95) 3.410(7) 1_555 1_565
C(35) C(95) 3.544(8) 1_555 1_565
C(38) C(101) 3.343(7) 1_555 1_555
C(38) C(106) 3.555(7) 1_555 1_555
C(40) C(101) 3.390(7) 1_555 1_555
C(41) C(101) 3.593(7) 1_555 1_555
C(46) C(115) 3.580(9) 1_555 2_756
C(49) C(86) 3.510(8) 1_555 2_756
C(52) C(92) 3.319(7) 1_555 2_746
C(52) C(114) 3.481(8) 1_555 2_756
C(54) C(92) 3.435(7) 1_555 2_746
C(54) C(114) 3.502(8) 1_555 2_756
C(54) C(115) 3.507(8) 1_555 2_756
C(55) C(92) 3.565(7) 1_555 2_746
C(63) C(92) 3.518(8) 1_555 2_746
C(66) C(98) 3.373(7) 1_555 1_556
C(68) C(98) 3.533(7) 1_555 1_556
C(69) C(98) 3.550(7) 1_555 1_556
C(77) C(98) 3.556(8) 1_555 1_556
C(80) C(86) 3.367(7) 1_555 2_756
C(82) C(86) 3.477(7) 1_555 2_756
C(83) C(86) 3.545(7) 1_555 2_756
C(107) C(126) 3.59(2) 1_555 2_656
C(116) C(124) 3.43(2) 1_555 2_746
C(128) C(128) 2.76(5) 1_555 2_656

loop_
_geom_torsion_atom_site_label_1
_geom_torsion_atom_site_label_2
_geom_torsion_atom_site_label_3
_geom_torsion_atom_site_label_4
_geom_torsion
_geom_torsion_site_symmetry_1
_geom_torsion_site_symmetry_2
_geom_torsion_site_symmetry_3
_geom_torsion_site_symmetry_4
_geom_torsion_publ_flag
K(1) O(1) C(86) C(85) 35.2(5) 1_555 1_555 1_555 1_555 yes
K(1) O(1) C(87) C(88) -43.5(5) 1_555 1_555 1_555 1_555 yes
K(1) O(1) C(86) C(85) 35.2(5) 1_555 2_755 2_755 2_755 yes
K(1) O(1) C(87) C(88) -43.5(5) 1_555 2_755 2_755 2_755 yes
K(1) O(2) C(88) C(87) -44.0(5) 1_555 1_555 1_555 1_555 yes
K(1) O(2) C(89) C(90) 35.4(5) 1_555 1_555 1_555 1_555 yes
K(1) O(2) C(88) C(87) -44.0(5) 1_555 2_755 2_755 2_755 yes
K(1) O(2) C(89) C(90) 35.4(5) 1_555 2_755 2_755 2_755 yes
K(1) O(3) C(92) C(91) 34.6(5) 1_555 1_555 1_555 1_555 yes
K(1) O(3) C(93) C(93) -44.4(6) 1_555 1_555 1_555 2_755 yes
K(1) O(3) C(92) C(91) 34.6(5) 1_555 2_755 2_755 2_755 yes
K(1) O(3) C(93) C(93) -44.4(6) 1_555 2_755 2_755 1_555 yes
K(1) N(1) C(85) C(86) 51.4(5) 1_555 1_555 1_555 1_555 yes
K(1) N(1) C(90) C(89) 54.3(5) 1_555 1_555 2_755 2_755 yes
K(1) N(1) C(91) C(92) 51.4(5) 1_555 1_555 1_555 1_555 yes
K(1) N(1) C(85) C(86) 51.4(5) 1_555 2_755 2_755 2_755 yes
K(1) N(1) C(90) C(89) 54.3(5) 1_555 2_755 1_555 1_555 yes
K(1) N(1) C(91) C(92) 51.4(5) 1_555 2_755 2_755 2_755 yes
K(2) O(4) C(95) C(94) 34.8(5) 1_555 1_555 1_555 1_555 yes
K(2) O(4) C(96) C(97) -43.5(5) 1_555 1_555 1_555 1_555 yes
K(2) O(4) C(95) C(94) 34.8(5) 1_555 2_655 2_655 2_655 yes
K(2) O(4) C(96) C(97) -43.5(5) 1_555 2_655 2_655 2_655 yes
K(2) O(5) C(97) C(96) -44.1(5) 1_555 1_555 1_555 1_555 yes
K(2) O(5) C(98) C(99) 36.1(5) 1_555 1_555 1_555 1_555 yes
K(2) O(5) C(97) C(96) -44.1(5) 1_555 2_655 2_655 2_655 yes
K(2) O(5) C(98) C(99) 36.1(5) 1_555 2_655 2_655 2_655 yes
K(2) O(6) C(101) C(100) 34.4(5) 1_555 1_555 1_555 1_555 yes
K(2) O(6) C(102) C(102) -43.5(6) 1_555 1_555 1_555 2_655 yes
K(2) O(6) C(101) C(100) 34.4(5) 1_555 2_655 2_655 2_655 yes
K(2) O(6) C(102) C(102) -43.5(6) 1_555 2_655 2_655 1_555 yes
K(2) N(2) C(94) C(95) 51.4(5) 1_555 1_555 1_555 1_555 yes
K(2) N(2) C(99) C(98) 50.3(5) 1_555 1_555 2_655 2_655 yes
K(2) N(2) C(100) C(101) 52.9(5) 1_555 1_555 1_555 1_555 yes
K(2) N(2) C(94) C(95) 51.4(5) 1_555 2_655 2_655 2_655 yes
K(2) N(2) C(99) C(98) 50.3(5) 1_555 2_655 1_555 1_555 yes
K(2) N(2) C(100) C(101) 52.9(5) 1_555 2_655 2_655 2_655 yes
K(3) O(7) C(104) C(103) 38.9(6) 1_555 1_555 1_555 1_555 yes
K(3) O(7) C(105) C(106) -42.7(6) 1_555 1_555 1_555 1_555 yes
K(3) O(7) C(104) C(103) 38.9(6) 1_555 2_656 2_656 2_656 yes
K(3) O(7) C(105) C(106) -42.7(6) 1_555 2_656 2_656 2_656 yes
K(3) O(8) C(106) C(105) -52.1(5) 1_555 1_555 1_555 1_555 yes
K(3) O(8) C(107) C(108) 40.5(6) 1_555 1_555 1_555 1_555 yes
K(3) O(8) C(106) C(105) -52.1(5) 1_555 2_656 2_656 2_656 yes
K(3) O(8) C(107) C(108) 40.5(6) 1_555 2_656 2_656 2_656 yes
K(3) O(9) C(110) C(109) 39.9(6) 1_555 1_555 1_555 1_555 yes
K(3) O(9) C(111) C(111) -48.4(6) 1_555 1_555 1_555 2_656 yes
K(3) O(9) C(110) C(109) 39.9(6) 1_555 2_656 2_656 2_656 yes
K(3) O(9) C(111) C(111) -48.4(6) 1_555 2_656 2_656 1_555 yes
K(3) N(3) C(103) C(104) 49.2(6) 1_555 1_555 1_555 1_555 yes
K(3) N(3) C(108) C(107) 48.7(5) 1_555 1_555 2_656 2_656 yes
K(3) N(3) C(109) C(110) 47.6(5) 1_555 1_555 1_555 1_555 yes
K(3) N(3) C(103) C(104) 49.2(6) 1_555 2_656 2_656 2_656 yes
K(3) N(3) C(108) C(107) 48.7(5) 1_555 2_656 1_555 1_555 yes
K(3) N(3) C(109) C(110) 47.6(5) 1_555 2_656 2_656 2_656 yes
K(4) O(10) C(113) C(112) -54.5(6) 1_555 1_555 1_555 1_555 yes
K(4) O(10) C(114) C(115) 44.0(7) 1_555 1_555 1_555 1_555 yes
K(4) O(10) C(113) C(112) -54.5(6) 1_555 2_756 2_756 2_756 yes
K(4) O(10) C(114) C(115) 44.0(7) 1_555 2_756 2_756 2_756 yes
K(4) O(11) C(115) C(114) 53.7(6) 1_555 1_555 1_555 1_555 yes
K(4) O(11) C(116) C(117) -40.3(6) 1_555 1_555 1_555 1_555 yes
K(4) O(11) C(115) C(114) 53.7(6) 1_555 2_756 2_756 2_756 yes
K(4) O(11) C(116) C(117) -40.3(6) 1_555 2_756 2_756 2_756 yes
K(4) O(12) C(119) C(118) -42.0(7) 1_555 1_555 1_555 1_555 yes
K(4) O(12) C(120) C(120) 47.5(9) 1_555 1_555 1_555 2_756 yes
K(4) O(12) C(119) C(118) -42.0(7) 1_555 2_756 2_756 2_756 yes
K(4) O(12) C(120) C(120) 47.5(9) 1_555 2_756 2_756 1_555 yes
K(4) N(4) C(112) C(113) -39.8(6) 1_555 1_555 1_555 1_555 yes
K(4) N(4) C(117) C(116) -48.2(6) 1_555 1_555 2_756 2_756 yes
K(4) N(4) C(118) C(119) -45.9(6) 1_555 1_555 1_555 1_555 yes
K(4) N(4) C(112) C(113) -39.8(6) 1_555 2_756 2_756 2_756 yes
K(4) N(4) C(117) C(116) -48.2(6) 1_555 2_756 1_555 1_555 yes
K(4) N(4) C(118) C(119) -45.9(6) 1_555 2_756 2_756 2_756 yes
F(1) B(1) C(9) C(11) -39.9(5) 1_555 1_555 1_555 1_555 yes
F(1) B(1) C(9) C(14) 134.7(4) 1_555 1_555 1_555 1_555 yes
F(1) B(1) C(23) C(25) -38.6(5) 1_555 1_555 1_555 1_555 yes
F(1) B(1) C(23) C(28) 134.9(4) 1_555 1_555 1_555 1_555 yes
F(1) B(1) C(37) C(39) -42.7(5) 1_555 1_555 1_555 1_555 yes
F(1) B(1) C(37) C(42) 133.6(4) 1_555 1_555 1_555 1_555 yes
F(2) B(2) C(51) C(53) -40.8(5) 1_555 1_555 1_555 1_555 yes
F(2) B(2) C(51) C(56) 133.0(4) 1_555 1_555 1_555 1_555 yes
F(2) B(2) C(65) C(67) -40.0(5) 1_555 1_555 1_555 1_555 yes
F(2) B(2) C(65) C(70) 132.2(4) 1_555 1_555 1_555 1_555 yes
F(2) B(2) C(79) C(81) -39.9(5) 1_555 1_555 1_555 1_555 yes
F(2) B(2) C(79) C(84) 133.7(4) 1_555 1_555 1_555 1_555 yes
O(1) K(1) O(1) C(86) -119.1(4) 1_555 1_555 2_755 2_755 yes
O(1) K(1) O(1) C(87) 102.1(3) 1_555 1_555 2_755 2_755 yes
O(1) K(1) O(2) C(88) 16.0(3) 1_555 1_555 1_555 1_555 yes
O(1) K(1) O(2) C(89) 156.1(4) 1_555 1_555 1_555 1_555 yes
O(1) K(1) O(2) C(88) -95.6(4) 1_555 1_555 2_755 2_755 yes
O(1) K(1) O(2) C(89) 44.5(3) 1_555 1_555 2_755 2_755 yes
O(1) K(1) O(3) C(92) -57.2(3) 1_555 1_555 1_555 1_555 yes
O(1) K(1) O(3) C(93) 164.3(3) 1_555 1_555 1_555 1_555 yes
O(1) K(1) O(3) C(92) 94.2(4) 1_555 1_555 2_755 2_755 yes
O(1) K(1) O(3) C(93) -44.3(4) 1_555 1_555 2_755 2_755 yes
O(1) K(1) N(1) C(85) -21.8(3) 1_555 1_555 1_555 1_555 yes
O(1) K(1) N(1) C(90) -142.6(4) 1_555 1_555 1_555 2_755 yes
O(1) K(1) N(1) C(91) 98.9(3) 1_555 1_555 1_555 1_555 yes
O(1) K(1) N(1) C(85) 79.8(3) 1_555 1_555 2_755 2_755 yes
O(1) K(1) N(1) C(90) -40.9(4) 1_555 1_555 2_755 1_555 yes
O(1) K(1) N(1) C(91) -159.4(3) 1_555 1_555 2_755 2_755 yes
O(1) C(86) C(85) N(1) -59.7(6) 1_555 1_555 1_555 1_555 yes
O(1) C(87) C(88) O(2) 56.5(6) 1_555 1_555 1_555 1_555 yes
O(2) K(1) O(1) C(86) 154.5(4) 1_555 1_555 1_555 1_555 yes
O(2) K(1) O(1) C(87) 15.7(3) 1_555 1_555 1_555 1_555 yes
O(2) K(1) O(1) C(86) -59.0(3) 1_555 1_555 2_755 2_755 yes
O(2) K(1) O(1) C(87) 162.2(3) 1_555 1_555 2_755 2_755 yes
O(2) K(1) O(2) C(88) -45.7(3) 1_555 1_555 2_755 2_755 yes
O(2) K(1) O(2) C(89) 94.4(3) 1_555 1_555 2_755 2_755 yes
O(2) K(1) O(3) C(92) -117.5(3) 1_555 1_555 1_555 1_555 yes
O(2) K(1) O(3) C(93) 104.0(3) 1_555 1_555 1_555 1_555 yes
O(2) K(1) O(3) C(92) 43.4(3) 1_555 1_555 2_755 2_755 yes
O(2) K(1) O(3) C(93) -95.2(3) 1_555 1_555 2_755 2_755 yes
O(2) K(1) N(1) C(85) -39.3(4) 1_555 1_555 1_555 1_555 yes
O(2) K(1) N(1) C(90) -160.0(3) 1_555 1_555 1_555 2_755 yes
O(2) K(1) N(1) C(91) 81.5(3) 1_555 1_555 1_555 1_555 yes
O(2) K(1) N(1) C(85) 97.1(3) 1_555 1_555 2_755 2_755 yes
O(2) K(1) N(1) C(90) -23.6(3) 1_555 1_555 2_755 1_555 yes
O(2) K(1) N(1) C(91) -142.1(4) 1_555 1_555 2_755 2_755 yes
O(2) C(89) C(90) N(1) -62.2(6) 1_555 1_555 1_555 2_755 yes
O(3) K(1) O(1) C(86) 42.8(3) 1_555 1_555 1_555 1_555 yes
O(3) K(1) O(1) C(87) -96.0(3) 1_555 1_555 1_555 1_555 yes
O(3) K(1) O(1) C(86) 91.8(4) 1_555 1_555 2_755 2_755 yes
O(3) K(1) O(1) C(87) -47.0(4) 1_555 1_555 2_755 2_755 yes
O(3) K(1) O(2) C(88) 102.9(3) 1_555 1_555 1_555 1_555 yes
O(3) K(1) O(2) C(89) -117.0(3) 1_555 1_555 1_555 1_555 yes
O(3) K(1) O(2) C(88) 163.4(3) 1_555 1_555 2_755 2_755 yes
O(3) K(1) O(2) C(89) -56.5(3) 1_555 1_555 2_755 2_755 yes
O(3) K(1) O(3) C(92) 154.5(4) 1_555 1_555 2_755 2_755 yes
O(3) K(1) O(3) C(93) 16.0(3) 1_555 1_555 2_755 2_755 yes
O(3) K(1) N(1) C(85) -142.1(4) 1_555 1_555 1_555 1_555 yes
O(3) K(1) N(1) C(90) 97.1(4) 1_555 1_555 1_555 2_755 yes
O(3) K(1) N(1) C(91) -21.4(3) 1_555 1_555 1_555 1_555 yes
O(3) K(1) N(1) C(85) -159.9(3) 1_555 1_555 2_755 2_755 yes
O(3) K(1) N(1) C(90) 79.3(4) 1_555 1_555 2_755 1_555 yes
O(3) K(1) N(1) C(91) -39.2(3) 1_555 1_555 2_755 2_755 yes
O(3) C(92) C(91) N(1) -59.6(6) 1_555 1_555 1_555 1_555 yes
O(3) C(93) C(93) O(3) 56.6(8) 1_555 1_555 2_755 2_755 yes
O(4) K(2) O(4) C(95) -117.6(3) 1_555 1_555 2_655 2_655 yes
O(4) K(2) O(4) C(96) 103.2(3) 1_555 1_555 2_655 2_655 yes
O(4) K(2) O(5) C(97) 16.3(3) 1_555 1_555 1_555 1_555 yes
O(4) K(2) O(5) C(98) 153.2(4) 1_555 1_555 1_555 1_555 yes
O(4) K(2) O(5) C(97) -95.3(3) 1_555 1_555 2_655 2_655 yes
O(4) K(2) O(5) C(98) 41.7(3) 1_555 1_555 2_655 2_655 yes
O(4) K(2) O(6) C(101) -57.5(3) 1_555 1_555 1_555 1_555 yes
O(4) K(2) O(6) C(102) 162.0(3) 1_555 1_555 1_555 1_555 yes
O(4) K(2) O(6) C(101) 93.3(4) 1_555 1_555 2_655 2_655 yes
O(4) K(2) O(6) C(102) -47.2(4) 1_555 1_555 2_655 2_655 yes
O(4) K(2) N(2) C(94) -22.1(3) 1_555 1_555 1_555 1_555 yes
O(4) K(2) N(2) C(99) -141.8(4) 1_555 1_555 1_555 2_655 yes
O(4) K(2) N(2) C(100) 97.3(3) 1_555 1_555 1_555 1_555 yes
O(4) K(2) N(2) C(94) 81.1(3) 1_555 1_555 2_655 2_655 yes
O(4) K(2) N(2) C(99) -38.5(4) 1_555 1_555 2_655 1_555 yes
O(4) K(2) N(2) C(100) -159.4(3) 1_555 1_555 2_655 2_655 yes
O(4) C(95) C(94) N(2) -59.7(6) 1_555 1_555 1_555 1_555 yes
O(4) C(96) C(97) O(5) 57.0(5) 1_555 1_555 1_555 1_555 yes
O(5) K(2) O(4) C(95) 154.6(4) 1_555 1_555 1_555 1_555 yes
O(5) K(2) O(4) C(96) 15.3(3) 1_555 1_555 1_555 1_555 yes
O(5) K(2) O(4) C(95) -56.9(3) 1_555 1_555 2_655 2_655 yes
O(5) K(2) O(4) C(96) 163.9(3) 1_555 1_555 2_655 2_655 yes
O(5) K(2) O(5) C(97) -45.2(3) 1_555 1_555 2_655 2_655 yes
O(5) K(2) O(5) C(98) 91.8(3) 1_555 1_555 2_655 2_655 yes
O(5) K(2) O(6) C(101) -118.1(3) 1_555 1_555 1_555 1_555 yes
O(5) K(2) O(6) C(102) 101.4(3) 1_555 1_555 1_555 1_555 yes
O(5) K(2) O(6) C(101) 44.2(3) 1_555 1_555 2_655 2_655 yes
O(5) K(2) O(6) C(102) -96.3(3) 1_555 1_555 2_655 2_655 yes
O(5) K(2) N(2) C(94) -40.0(4) 1_555 1_555 1_555 1_555 yes
O(5) K(2) N(2) C(99) -159.7(3) 1_555 1_555 1_555 2_655 yes
O(5) K(2) N(2) C(100) 79.4(3) 1_555 1_555 1_555 1_555 yes
O(5) K(2) N(2) C(94) 98.9(3) 1_555 1_555 2_655 2_655 yes
O(5) K(2) N(2) C(99) -20.7(3) 1_555 1_555 2_655 1_555 yes
O(5) K(2) N(2) C(100) -141.6(4) 1_555 1_555 2_655 2_655 yes
O(5) C(98) C(99) N(2) -59.5(6) 1_555 1_555 1_555 2_655 yes
O(6) K(2) O(4) C(95) 43.3(3) 1_555 1_555 1_555 1_555 yes
O(6) K(2) O(4) C(96) -96.0(3) 1_555 1_555 1_555 1_555 yes
O(6) K(2) O(4) C(95) 94.0(4) 1_555 1_555 2_655 2_655 yes
O(6) K(2) O(4) C(96) -45.2(4) 1_555 1_555 2_655 2_655 yes
O(6) K(2) O(5) C(97) 103.8(3) 1_555 1_555 1_555 1_555 yes
O(6) K(2) O(5) C(98) -119.3(3) 1_555 1_555 1_555 1_555 yes
O(6) K(2) O(5) C(97) 163.4(3) 1_555 1_555 2_655 2_655 yes
O(6) K(2) O(5) C(98) -59.7(3) 1_555 1_555 2_655 2_655 yes
O(6) K(2) O(6) C(101) 156.4(4) 1_555 1_555 2_655 2_655 yes
O(6) K(2) O(6) C(102) 15.9(2) 1_555 1_555 2_655 2_655 yes
O(6) K(2) N(2) C(94) -142.3(3) 1_555 1_555 1_555 1_555 yes
O(6) K(2) N(2) C(99) 98.0(4) 1_555 1_555 1_555 2_655 yes
O(6) K(2) N(2) C(100) -22.9(3) 1_555 1_555 1_555 1_555 yes
O(6) K(2) N(2) C(94) -158.7(3) 1_555 1_555 2_655 2_655 yes
O(6) K(2) N(2) C(99) 81.6(4) 1_555 1_555 2_655 1_555 yes
O(6) K(2) N(2) C(100) -39.2(3) 1_555 1_555 2_655 2_655 yes
O(6) C(101) C(100) N(2) -60.2(5) 1_555 1_555 1_555 1_555 yes
O(6) C(102) C(102) O(6) 55.9(8) 1_555 1_555 2_655 2_655 yes
O(7) K(3) O(7) C(104) 90.2(4) 1_555 1_555 2_656 2_656 yes
O(7) K(3) O(7) C(105) -51.5(4) 1_555 1_555 2_656 2_656 yes
O(7) K(3) O(8) C(106) 20.7(3) 1_555 1_555 1_555 1_555 yes
O(7) K(3) O(8) C(107) 153.3(4) 1_555 1_555 1_555 1_555 yes
O(7) K(3) O(8) C(106) 165.6(4) 1_555 1_555 2_656 2_656 yes
O(7) K(3) O(8) C(107) -61.8(4) 1_555 1_555 2_656 2_656 yes
O(7) K(3) O(9) C(110) 37.4(4) 1_555 1_555 1_555 1_555 yes
O(7) K(3) O(9) C(111) -97.5(3) 1_555 1_555 1_555 1_555 yes
O(7) K(3) O(9) C(110) -122.3(4) 1_555 1_555 2_656 2_656 yes
O(7) K(3) O(9) C(111) 102.7(3) 1_555 1_555 2_656 2_656 yes
O(7) K(3) N(3) C(103) -19.3(3) 1_555 1_555 1_555 1_555 yes
O(7) K(3) N(3) C(108) 100.7(4) 1_555 1_555 1_555 2_656 yes
O(7) K(3) N(3) C(109) -139.2(4) 1_555 1_555 1_555 1_555 yes
O(7) K(3) N(3) C(103) -153.4(3) 1_555 1_555 2_656 2_656 yes
O(7) K(3) N(3) C(108) -33.5(4) 1_555 1_555 2_656 1_555 yes
O(7) K(3) N(3) C(109) 86.7(3) 1_555 1_555 2_656 2_656 yes
O(7) C(104) C(103) N(3) -59.8(6) 1_555 1_555 1_555 1_555 yes
O(7) C(105) C(106) O(8) 64.4(6) 1_555 1_555 1_555 1_555 yes
O(8) K(3) O(7) C(104) 153.6(5) 1_555 1_555 1_555 1_555 yes
O(8) K(3) O(7) C(105) 11.9(4) 1_555 1_555 1_555 1_555 yes
O(8) K(3) O(7) C(104) 38.7(4) 1_555 1_555 2_656 2_656 yes
O(8) K(3) O(7) C(105) -103.0(4) 1_555 1_555 2_656 2_656 yes
O(8) K(3) O(8) C(106) 104.9(4) 1_555 1_555 2_656 2_656 yes
O(8) K(3) O(8) C(107) -122.5(4) 1_555 1_555 2_656 2_656 yes
O(8) K(3) O(9) C(110) 89.1(4) 1_555 1_555 1_555 1_555 yes
O(8) K(3) O(9) C(111) -45.8(4) 1_555 1_555 1_555 1_555 yes
O(8) K(3) O(9) C(110) -61.6(4) 1_555 1_555 2_656 2_656 yes
O(8) K(3) O(9) C(111) 163.5(3) 1_555 1_555 2_656 2_656 yes
O(8) K(3) N(3) C(103) -34.0(4) 1_555 1_555 1_555 1_555 yes
O(8) K(3) N(3) C(108) 85.9(3) 1_555 1_555 1_555 2_656 yes
O(8) K(3) N(3) C(109) -153.9(3) 1_555 1_555 1_555 1_555 yes
O(8) K(3) N(3) C(103) -138.6(4) 1_555 1_555 2_656 2_656 yes
O(8) K(3) N(3) C(108) -18.6(3) 1_555 1_555 2_656 1_555 yes
O(8) K(3) N(3) C(109) 101.5(3) 1_555 1_555 2_656 2_656 yes
O(8) C(107) C(108) N(3) -61.2(7) 1_555 1_555 1_555 2_656 yes
O(9) K(3) O(7) C(104) -60.6(4) 1_555 1_555 1_555 1_555 yes
O(9) K(3) O(7) C(105) 157.7(4) 1_555 1_555 1_555 1_555 yes
O(9) K(3) O(7) C(104) -122.2(4) 1_555 1_555 2_656 2_656 yes
O(9) K(3) O(7) C(105) 96.1(4) 1_555 1_555 2_656 2_656 yes
O(9) K(3) O(8) C(106) -42.6(4) 1_555 1_555 1_555 1_555 yes
O(9) K(3) O(8) C(107) 90.0(4) 1_555 1_555 1_555 1_555 yes
O(9) K(3) O(8) C(106) -94.8(4) 1_555 1_555 2_656 2_656 yes
O(9) K(3) O(8) C(107) 37.7(4) 1_555 1_555 2_656 2_656 yes
O(9) K(3) O(9) C(110) 152.7(5) 1_555 1_555 2_656 2_656 yes
O(9) K(3) O(9) C(111) 17.8(3) 1_555 1_555 2_656 2_656 yes
O(9) K(3) N(3) C(103) 101.5(4) 1_555 1_555 1_555 1_555 yes
O(9) K(3) N(3) C(108) -138.5(4) 1_555 1_555 1_555 2_656 yes
O(9) K(3) N(3) C(109) -18.4(3) 1_555 1_555 1_555 1_555 yes
O(9) K(3) N(3) C(103) 85.8(4) 1_555 1_555 2_656 2_656 yes
O(9) K(3) N(3) C(108) -154.2(3) 1_555 1_555 2_656 1_555 yes
O(9) K(3) N(3) C(109) -34.1(3) 1_555 1_555 2_656 2_656 yes
O(9) C(110) C(109) N(3) -59.8(6) 1_555 1_555 1_555 1_555 yes
O(9) C(111) C(111) O(9) 65.4(8) 1_555 1_555 2_656 2_656 yes
O(10) K(4) O(10) C(113) 136.8(4) 1_555 1_555 2_756 2_756 yes
O(10) K(4) O(10) C(114) -90.8(4) 1_555 1_555 2_756 2_756 yes
O(10) K(4) O(11) C(115) -22.3(4) 1_555 1_555 1_555 1_555 yes
O(10) K(4) O(11) C(116) -156.4(5) 1_555 1_555 1_555 1_555 yes
O(10) K(4) O(11) C(115) 91.5(5) 1_555 1_555 2_756 2_756 yes
O(10) K(4) O(11) C(116) -42.6(5) 1_555 1_555 2_756 2_756 yes
O(10) K(4) O(12) C(119) 59.7(4) 1_555 1_555 1_555 1_555 yes
O(10) K(4) O(12) C(120) -161.2(5) 1_555 1_555 1_555 1_555 yes
O(10) K(4) O(12) C(119) -87.6(5) 1_555 1_555 2_756 2_756 yes
O(10) K(4) O(12) C(120) 51.6(6) 1_555 1_555 2_756 2_756 yes
O(10) K(4) N(4) C(112) 10.0(4) 1_555 1_555 1_555 1_555 yes
O(10) K(4) N(4) C(117) 129.8(4) 1_555 1_555 1_555 2_756 yes
O(10) K(4) N(4) C(118) -109.6(4) 1_555 1_555 1_555 1_555 yes
O(10) K(4) N(4) C(112) -88.8(4) 1_555 1_555 2_756 2_756 yes
O(10) K(4) N(4) C(117) 31.0(4) 1_555 1_555 2_756 1_555 yes
O(10) K(4) N(4) C(118) 151.5(3) 1_555 1_555 2_756 2_756 yes
O(10) C(113) C(112) N(4) 64.4(8) 1_555 1_555 1_555 1_555 yes
O(10) C(114) C(115) O(11) -66.8(7) 1_555 1_555 1_555 1_555 yes
O(11) K(4) O(10) C(113) -144.2(4) 1_555 1_555 1_555 1_555 yes
O(11) K(4) O(10) C(114) -11.8(4) 1_555 1_555 1_555 1_555 yes
O(11) K(4) O(10) C(113) 77.4(4) 1_555 1_555 2_756 2_756 yes
O(11) K(4) O(10) C(114) -150.2(4) 1_555 1_555 2_756 2_756 yes
O(11) K(4) O(11) C(115) 40.3(4) 1_555 1_555 2_756 2_756 yes
O(11) K(4) O(11) C(116) -93.7(5) 1_555 1_555 2_756 2_756 yes
O(11) K(4) O(12) C(119) 122.6(4) 1_555 1_555 1_555 1_555 yes
O(11) K(4) O(12) C(120) -98.3(5) 1_555 1_555 1_555 1_555 yes
O(11) K(4) O(12) C(119) -33.2(5) 1_555 1_555 2_756 2_756 yes
O(11) K(4) O(12) C(120) 105.9(6) 1_555 1_555 2_756 2_756 yes
O(11) K(4) N(4) C(112) 22.6(4) 1_555 1_555 1_555 1_555 yes
O(11) K(4) N(4) C(117) 142.3(4) 1_555 1_555 1_555 2_756 yes
O(11) K(4) N(4) C(118) -97.1(4) 1_555 1_555 1_555 1_555 yes
O(11) K(4) N(4) C(112) -100.7(4) 1_555 1_555 2_756 2_756 yes
O(11) K(4) N(4) C(117) 19.1(4) 1_555 1_555 2_756 1_555 yes
O(11) K(4) N(4) C(118) 139.6(4) 1_555 1_555 2_756 2_756 yes
O(11) C(116) C(117) N(4) 60.1(7) 1_555 1_555 1_555 2_756 yes
O(12) K(4) O(10) C(113) -21.9(4) 1_555 1_555 1_555 1_555 yes
O(12) K(4) O(10) C(114) 110.5(4) 1_555 1_555 1_555 1_555 yes
O(12) K(4) O(10) C(113) -77.9(5) 1_555 1_555 2_756 2_756 yes
O(12) K(4) O(10) C(114) 54.5(5) 1_555 1_555 2_756 2_756 yes
O(12) K(4) O(11) C(115) -106.9(5) 1_555 1_555 1_555 1_555 yes
O(12) K(4) O(11) C(116) 119.1(5) 1_555 1_555 1_555 1_555 yes
O(12) K(4) O(11) C(115) -166.8(5) 1_555 1_555 2_756 2_756 yes
O(12) K(4) O(11) C(116) 59.2(5) 1_555 1_555 2_756 2_756 yes
O(12) K(4) O(12) C(119) -157.1(5) 1_555 1_555 2_756 2_756 yes
O(12) K(4) O(12) C(120) -18.0(5) 1_555 1_555 2_756 2_756 yes
O(12) K(4) N(4) C(112) 136.3(4) 1_555 1_555 1_555 1_555 yes
O(12) K(4) N(4) C(117) -103.9(4) 1_555 1_555 1_555 2_756 yes
O(12) K(4) N(4) C(118) 16.7(3) 1_555 1_555 1_555 1_555 yes
O(12) K(4) N(4) C(112) 145.2(4) 1_555 1_555 2_756 2_756 yes
O(12) K(4) N(4) C(117) -95.1(4) 1_555 1_555 2_756 1_555 yes
O(12) K(4) N(4) C(118) 25.5(4) 1_555 1_555 2_756 2_756 yes
O(12) C(119) C(118) N(4) 60.6(7) 1_555 1_555 1_555 1_555 yes
O(12) C(120) C(120) O(12) -62(1) 1_555 1_555 2_756 2_756 yes
O(14) O(15) C(124) C(125) -19(1) 1_555 1_555 1_555 1_555 yes
O(14) O(15) C(124) C(127) -32(2) 1_555 1_555 1_555 1_555 yes
O(14) O(15) C(125) C(124) 158(1) 1_555 1_555 1_555 1_555 yes
O(14) O(15) C(125) C(126) -110(7) 1_555 1_555 1_555 1_555 yes
O(14) O(15) C(125) C(127) -177(2) 1_555 1_555 1_555 1_555 yes
O(14) O(15) C(125) C(128) -27(1) 1_555 1_555 1_555 1_555 yes
O(14) C(125) O(15) C(124) -158(1) 1_555 1_555 1_555 1_555 yes
O(14) C(125) C(124) O(15) 17(1) 1_555 1_555 1_555 1_555 yes
O(14) C(125) C(124) C(127) -178(1) 1_555 1_555 1_555 1_555 yes
O(14) C(125) C(126) C(127) 179(2) 1_555 1_555 1_555 1_555 yes
O(14) C(125) C(126) C(128) -11(2) 1_555 1_555 1_555 1_555 yes
O(14) C(125) C(127) C(124) 170(16) 1_555 1_555 1_555 1_555 yes
O(14) C(125) C(127) C(126) -2(17) 1_555 1_555 1_555 1_555 yes
O(14) C(125) C(128) C(126) 171(1) 1_555 1_555 1_555 1_555 yes
O(14) C(128) C(125) O(15) 20(1) 1_555 1_555 1_555 1_555 yes
O(14) C(128) C(125) C(124) 159(10) 1_555 1_555 1_555 1_555 yes
O(14) C(128) C(125) C(126) -171(1) 1_555 1_555 1_555 1_555 yes
O(14) C(128) C(125) C(127) -178(1) 1_555 1_555 1_555 1_555 yes
O(14) C(128) C(126) C(125) 5.6(10) 1_555 1_555 1_555 1_555 yes
O(14) C(128) C(126) C(127) 16(2) 1_555 1_555 1_555 1_555 yes
O(15) O(14) C(125) C(124) -24(1) 1_555 1_555 1_555 1_555 yes
O(15) O(14) C(125) C(126) 164(1) 1_555 1_555 1_555 1_555 yes
O(15) O(14) C(125) C(127) 166(16) 1_555 1_555 1_555 1_555 yes
O(15) O(14) C(125) C(128) 152(1) 1_555 1_555 1_555 1_555 yes
O(15) O(14) C(128) C(125) -41(2) 1_555 1_555 1_555 1_555 yes
O(15) O(14) C(128) C(126) -48(3) 1_555 1_555 1_555 1_555 yes
O(15) C(124) C(125) C(126) -168(1) 1_555 1_555 1_555 1_555 yes
O(15) C(124) C(125) C(127) -163(1) 1_555 1_555 1_555 1_555 yes
O(15) C(124) C(125) C(128) -140(10) 1_555 1_555 1_555 1_555 yes
O(15) C(124) C(127) C(125) 11(1) 1_555 1_555 1_555 1_555 yes
O(15) C(124) C(127) C(126) 24(4) 1_555 1_555 1_555 1_555 yes
O(15) C(125) O(14) C(128) -152(1) 1_555 1_555 1_555 1_555 yes
O(15) C(125) C(124) C(127) 163(1) 1_555 1_555 1_555 1_555 yes
O(15) C(125) C(126) C(127) -80(8) 1_555 1_555 1_555 1_555 yes
O(15) C(125) C(126) C(128) 88(7) 1_555 1_555 1_555 1_555 yes
O(15) C(125) C(127) C(124) -25(2) 1_555 1_555 1_555 1_555 yes
O(15) C(125) C(127) C(126) 162(2) 1_555 1_555 1_555 1_555 yes
O(15) C(125) C(128) C(126) -167(1) 1_555 1_555 1_555 1_555 yes
N(1) K(1) O(1) C(86) -7.5(3) 1_555 1_555 1_555 1_555 yes
N(1) K(1) O(1) C(87) -146.4(4) 1_555 1_555 1_555 1_555 yes
N(1) K(1) O(1) C(86) 172.3(3) 1_555 1_555 2_755 2_755 yes
N(1) K(1) O(1) C(87) 33.5(4) 1_555 1_555 2_755 2_755 yes
N(1) K(1) O(2) C(88) 33.8(4) 1_555 1_555 1_555 1_555 yes
N(1) K(1) O(2) C(89) 173.9(3) 1_555 1_555 1_555 1_555 yes
N(1) K(1) O(2) C(88) -146.4(4) 1_555 1_555 2_755 2_755 yes
N(1) K(1) O(2) C(89) -6.3(3) 1_555 1_555 2_755 2_755 yes
N(1) K(1) O(3) C(92) -7.2(3) 1_555 1_555 1_555 1_555 yes
N(1) K(1) O(3) C(93) -145.7(3) 1_555 1_555 1_555 1_555 yes
N(1) K(1) O(3) C(92) 172.8(3) 1_555 1_555 2_755 2_755 yes
N(1) K(1) O(3) C(93) 34.3(3) 1_555 1_555 2_755 2_755 yes
N(1) K(1) N(1) C(85) -151.0(3) 1_555 1_555 2_755 2_755 yes
N(1) K(1) N(1) C(90) 88.2(3) 1_555 1_555 2_755 1_555 yes
N(1) K(1) N(1) C(91) -30.3(3) 1_555 1_555 2_755 2_755 yes
N(2) K(2) O(4) C(95) -7.2(3) 1_555 1_555 1_555 1_555 yes
N(2) K(2) O(4) C(96) -146.4(4) 1_555 1_555 1_555 1_555 yes
N(2) K(2) O(4) C(95) 172.7(3) 1_555 1_555 2_655 2_655 yes
N(2) K(2) O(4) C(96) 33.5(4) 1_555 1_555 2_655 2_655 yes
N(2) K(2) O(5) C(97) 34.7(4) 1_555 1_555 1_555 1_555 yes
N(2) K(2) O(5) C(98) 171.6(3) 1_555 1_555 1_555 1_555 yes
N(2) K(2) O(5) C(97) -145.5(4) 1_555 1_555 2_655 2_655 yes
N(2) K(2) O(5) C(98) -8.5(3) 1_555 1_555 2_655 2_655 yes
N(2) K(2) O(6) C(101) -6.8(3) 1_555 1_555 1_555 1_555 yes
N(2) K(2) O(6) C(102) -147.2(3) 1_555 1_555 1_555 1_555 yes
N(2) K(2) O(6) C(101) 173.2(3) 1_555 1_555 2_655 2_655 yes
N(2) K(2) O(6) C(102) 32.7(3) 1_555 1_555 2_655 2_655 yes
N(2) K(2) N(2) C(94) -150.5(3) 1_555 1_555 2_655 2_655 yes
N(2) K(2) N(2) C(99) 89.8(4) 1_555 1_555 2_655 1_555 yes
N(2) K(2) N(2) C(100) -31.1(3) 1_555 1_555 2_655 2_655 yes
N(3) K(3) O(7) C(104) -11.6(4) 1_555 1_555 1_555 1_555 yes
N(3) K(3) O(7) C(105) -153.3(4) 1_555 1_555 1_555 1_555 yes
N(3) K(3) O(7) C(104) 168.5(4) 1_555 1_555 2_656 2_656 yes
N(3) K(3) O(7) C(105) 26.8(4) 1_555 1_555 2_656 2_656 yes
N(3) K(3) O(8) C(106) 35.5(4) 1_555 1_555 1_555 1_555 yes
N(3) K(3) O(8) C(107) 168.1(4) 1_555 1_555 1_555 1_555 yes
N(3) K(3) O(8) C(106) -144.4(4) 1_555 1_555 2_656 2_656 yes
N(3) K(3) O(8) C(107) -11.9(3) 1_555 1_555 2_656 2_656 yes
N(3) K(3) O(9) C(110) -11.7(4) 1_555 1_555 1_555 1_555 yes
N(3) K(3) O(9) C(111) -146.6(4) 1_555 1_555 1_555 1_555 yes
N(3) K(3) O(9) C(110) 168.3(4) 1_555 1_555 2_656 2_656 yes
N(3) K(3) O(9) C(111) 33.4(4) 1_555 1_555 2_656 2_656 yes
N(3) K(3) N(3) C(103) 93.7(4) 1_555 1_555 2_656 2_656 yes
N(3) K(3) N(3) C(108) -146.4(3) 1_555 1_555 2_656 1_555 yes
N(3) K(3) N(3) C(109) -26.2(3) 1_555 1_555 2_656 2_656 yes
N(4) K(4) O(10) C(113) 23.5(4) 1_555 1_555 1_555 1_555 yes
N(4) K(4) O(10) C(114) 155.8(5) 1_555 1_555 1_555 1_555 yes
N(4) K(4) O(10) C(113) -156.0(4) 1_555 1_555 2_756 2_756 yes
N(4) K(4) O(10) C(114) -23.6(5) 1_555 1_555 2_756 2_756 yes
N(4) K(4) O(11) C(115) -34.7(5) 1_555 1_555 1_555 1_555 yes
N(4) K(4) O(11) C(116) -168.8(4) 1_555 1_555 1_555 1_555 yes
N(4) K(4) O(11) C(115) 145.9(5) 1_555 1_555 2_756 2_756 yes
N(4) K(4) O(11) C(116) 11.9(4) 1_555 1_555 2_756 2_756 yes
N(4) K(4) O(12) C(119) 14.0(4) 1_555 1_555 1_555 1_555 yes
N(4) K(4) O(12) C(120) 153.2(6) 1_555 1_555 1_555 1_555 yes
N(4) K(4) O(12) C(119) -165.9(4) 1_555 1_555 2_756 2_756 yes
N(4) K(4) O(12) C(120) -26.8(6) 1_555 1_555 2_756 2_756 yes
N(4) K(4) N(4) C(112) 140.8(4) 1_555 1_555 2_756 2_756 yes
N(4) K(4) N(4) C(117) -99.5(4) 1_555 1_555 2_756 1_555 yes
N(4) K(4) N(4) C(118) 21.1(3) 1_555 1_555 2_756 2_756 yes
C(1) C(2) C(3) C(4) 1.2(10) 1_555 1_555 1_555 1_555 yes
C(1) C(11) C(9) C(14) 168.7(4) 1_555 1_555 1_555 1_555 yes
C(1) C(11) C(9) B(1) -16.2(6) 1_555 1_555 1_555 1_555 yes
C(1) C(11) C(12) C(4) 0.5(7) 1_555 1_555 1_555 1_555 yes
C(1) C(11) C(12) C(10) -176.8(4) 1_555 1_555 1_555 1_555 yes
C(2) C(1) C(11) C(9) -177.0(5) 1_555 1_555 1_555 1_555 yes
C(2) C(1) C(11) C(12) 0.2(7) 1_555 1_555 1_555 1_555 yes
C(2) C(3) C(4) C(12) -0.4(9) 1_555 1_555 1_555 1_555 yes
C(3) C(2) C(1) C(11) -1.1(8) 1_555 1_555 1_555 1_555 yes
C(3) C(4) C(12) C(10) 176.9(6) 1_555 1_555 1_555 1_555 yes
C(3) C(4) C(12) C(11) -0.5(8) 1_555 1_555 1_555 1_555 yes
C(4) C(12) C(10) C(13) -170.0(5) 1_555 1_555 1_555 1_555 yes
C(4) C(12) C(11) C(9) 177.8(4) 1_555 1_555 1_555 1_555 yes
C(5) C(6) C(7) C(8) -2.3(9) 1_555 1_555 1_555 1_555 yes
C(5) C(13) C(10) C(12) 169.9(5) 1_555 1_555 1_555 1_555 yes
C(5) C(13) C(14) C(8) -2.9(7) 1_555 1_555 1_555 1_555 yes
C(5) C(13) C(14) C(9) -178.5(4) 1_555 1_555 1_555 1_555 yes
C(6) C(5) C(13) C(10) -172.4(5) 1_555 1_555 1_555 1_555 yes
C(6) C(5) C(13) C(14) 4.3(8) 1_555 1_555 1_555 1_555 yes
C(6) C(7) C(8) C(14) 3.6(8) 1_555 1_555 1_555 1_555 yes
C(7) C(6) C(5) C(13) -1.7(9) 1_555 1_555 1_555 1_555 yes
C(7) C(8) C(14) C(9) 174.6(5) 1_555 1_555 1_555 1_555 yes
C(7) C(8) C(14) C(13) -1.0(7) 1_555 1_555 1_555 1_555 yes
C(8) C(14) C(9) C(11) -166.2(4) 1_555 1_555 1_555 1_555 yes
C(8) C(14) C(9) B(1) 19.0(7) 1_555 1_555 1_555 1_555 yes
C(8) C(14) C(13) C(10) 173.7(4) 1_555 1_555 1_555 1_555 yes
C(9) C(11) C(12) C(10) 0.4(7) 1_555 1_555 1_555 1_555 yes
C(9) C(14) C(13) C(10) -1.9(7) 1_555 1_555 1_555 1_555 yes
C(9) B(1) C(23) C(25) -150.6(4) 1_555 1_555 1_555 1_555 yes
C(9) B(1) C(23) C(28) 22.9(6) 1_555 1_555 1_555 1_555 yes
C(9) B(1) C(37) C(39) 69.2(5) 1_555 1_555 1_555 1_555 yes
C(9) B(1) C(37) C(42) -114.5(5) 1_555 1_555 1_555 1_555 yes
C(11) C(9) C(14) C(13) 9.1(6) 1_555 1_555 1_555 1_555 yes
C(11) C(9) B(1) C(23) 71.4(5) 1_555 1_555 1_555 1_555 yes
C(11) C(9) B(1) C(37) -151.0(4) 1_555 1_555 1_555 1_555 yes
C(11) C(12) C(10) C(13) 7.4(7) 1_555 1_555 1_555 1_555 yes
C(12) C(10) C(13) C(14) -6.7(7) 1_555 1_555 1_555 1_555 yes
C(12) C(11) C(9) C(14) -8.4(6) 1_555 1_555 1_555 1_555 yes
C(12) C(11) C(9) B(1) 166.7(4) 1_555 1_555 1_555 1_555 yes
C(13) C(14) C(9) B(1) -165.7(4) 1_555 1_555 1_555 1_555 yes
C(14) C(9) B(1) C(23) -114.0(5) 1_555 1_555 1_555 1_555 yes
C(14) C(9) B(1) C(37) 23.7(6) 1_555 1_555 1_555 1_555 yes
C(15) C(16) C(17) C(18) 0.3(9) 1_555 1_555 1_555 1_555 yes
C(15) C(25) C(23) C(28) 168.4(5) 1_555 1_555 1_555 1_555 yes
C(15) C(25) C(23) B(1) -17.5(6) 1_555 1_555 1_555 1_555 yes
C(15) C(25) C(26) C(18) 1.6(7) 1_555 1_555 1_555 1_555 yes
C(15) C(25) C(26) C(24) -176.1(5) 1_555 1_555 1_555 1_555 yes
C(16) C(15) C(25) C(23) -178.6(5) 1_555 1_555 1_555 1_555 yes
C(16) C(15) C(25) C(26) 0.0(7) 1_555 1_555 1_555 1_555 yes
C(16) C(17) C(18) C(26) 1.5(9) 1_555 1_555 1_555 1_555 yes
C(17) C(16) C(15) C(25) -1.0(8) 1_555 1_555 1_555 1_555 yes
C(17) C(18) C(26) C(24) 175.2(6) 1_555 1_555 1_555 1_555 yes
C(17) C(18) C(26) C(25) -2.4(8) 1_555 1_555 1_555 1_555 yes
C(18) C(26) C(24) C(27) -171.7(5) 1_555 1_555 1_555 1_555 yes
C(18) C(26) C(25) C(23) -179.7(4) 1_555 1_555 1_555 1_555 yes
C(19) C(20) C(21) C(22) -0.5(9) 1_555 1_555 1_555 1_555 yes
C(19) C(27) C(24) C(26) 169.9(5) 1_555 1_555 1_555 1_555 yes
C(19) C(27) C(28) C(22) -2.4(7) 1_555 1_555 1_555 1_555 yes
C(19) C(27) C(28) C(23) -178.3(5) 1_555 1_555 1_555 1_555 yes
C(20) C(19) C(27) C(24) -172.1(6) 1_555 1_555 1_555 1_555 yes
C(20) C(19) C(27) C(28) 3.8(8) 1_555 1_555 1_555 1_555 yes
C(20) C(21) C(22) C(28) 1.8(9) 1_555 1_555 1_555 1_555 yes
C(21) C(20) C(19) C(27) -2.3(9) 1_555 1_555 1_555 1_555 yes
C(21) C(22) C(28) C(23) 175.7(5) 1_555 1_555 1_555 1_555 yes
C(21) C(22) C(28) C(27) -0.3(7) 1_555 1_555 1_555 1_555 yes
C(22) C(28) C(23) C(25) -165.6(4) 1_555 1_555 1_555 1_555 yes
C(22) C(28) C(23) B(1) 20.7(7) 1_555 1_555 1_555 1_555 yes
C(22) C(28) C(27) C(24) 173.5(5) 1_555 1_555 1_555 1_555 yes
C(23) C(25) C(26) C(24) 2.6(7) 1_555 1_555 1_555 1_555 yes
C(23) C(28) C(27) C(24) -2.4(7) 1_555 1_555 1_555 1_555 yes
C(23) B(1) C(37) C(39) -153.7(4) 1_555 1_555 1_555 1_555 yes
C(23) B(1) C(37) C(42) 22.6(6) 1_555 1_555 1_555 1_555 yes
C(25) C(23) C(28) C(27) 10.2(7) 1_555 1_555 1_555 1_555 yes
C(25) C(23) B(1) C(37) 72.2(5) 1_555 1_555 1_555 1_555 yes
C(25) C(26) C(24) C(27) 5.9(8) 1_555 1_555 1_555 1_555 yes
C(26) C(24) C(27) C(28) -5.9(8) 1_555 1_555 1_555 1_555 yes
C(26) C(25) C(23) C(28) -10.2(6) 1_555 1_555 1_555 1_555 yes
C(26) C(25) C(23) B(1) 163.9(4) 1_555 1_555 1_555 1_555 yes
C(27) C(28) C(23) B(1) -163.6(4) 1_555 1_555 1_555 1_555 yes
C(28) C(23) B(1) C(37) -114.3(5) 1_555 1_555 1_555 1_555 yes
C(29) C(30) C(31) C(32) 3.2(8) 1_555 1_555 1_555 1_555 yes
C(29) C(39) C(37) C(42) 169.4(4) 1_555 1_555 1_555 1_555 yes
C(29) C(39) C(37) B(1) -14.0(6) 1_555 1_555 1_555 1_555 yes
C(29) C(39) C(40) C(32) 1.3(6) 1_555 1_555 1_555 1_555 yes
C(29) C(39) C(40) C(38) -175.9(4) 1_555 1_555 1_555 1_555 yes
C(30) C(29) C(39) C(37) -176.6(4) 1_555 1_555 1_555 1_555 yes
C(30) C(29) C(39) C(40) 1.7(7) 1_555 1_555 1_555 1_555 yes
C(30) C(31) C(32) C(40) -0.2(8) 1_555 1_555 1_555 1_555 yes
C(31) C(30) C(29) C(39) -4.0(8) 1_555 1_555 1_555 1_555 yes
C(31) C(32) C(40) C(38) 175.1(5) 1_555 1_555 1_555 1_555 yes
C(31) C(32) C(40) C(39) -2.0(7) 1_555 1_555 1_555 1_555 yes
C(32) C(40) C(38) C(41) -172.7(5) 1_555 1_555 1_555 1_555 yes
C(32) C(40) C(39) C(37) 179.5(4) 1_555 1_555 1_555 1_555 yes
C(33) C(34) C(35) C(36) 0.2(9) 1_555 1_555 1_555 1_555 yes
C(33) C(41) C(38) C(40) 171.1(5) 1_555 1_555 1_555 1_555 yes
C(33) C(41) C(42) C(36) -1.4(6) 1_555 1_555 1_555 1_555 yes
C(33) C(41) C(42) C(37) -178.1(4) 1_555 1_555 1_555 1_555 yes
C(34) C(33) C(41) C(38) -172.1(5) 1_555 1_555 1_555 1_555 yes
C(34) C(33) C(41) C(42) 3.3(8) 1_555 1_555 1_555 1_555 yes
C(34) C(35) C(36) C(42) 1.8(9) 1_555 1_555 1_555 1_555 yes
C(35) C(34) C(33) C(41) -2.7(8) 1_555 1_555 1_555 1_555 yes
C(35) C(36) C(42) C(37) 175.6(5) 1_555 1_555 1_555 1_555 yes
C(35) C(36) C(42) C(41) -1.1(7) 1_555 1_555 1_555 1_555 yes
C(36) C(42) C(37) C(39) -167.7(4) 1_555 1_555 1_555 1_555 yes
C(36) C(42) C(37) B(1) 15.9(7) 1_555 1_555 1_555 1_555 yes
C(36) C(42) C(41) C(38) 174.1(4) 1_555 1_555 1_555 1_555 yes
C(37) C(39) C(40) C(38) 2.3(6) 1_555 1_555 1_555 1_555 yes
C(37) C(42) C(41) C(38) -2.7(7) 1_555 1_555 1_555 1_555 yes
C(39) C(37) C(42) C(41) 8.9(6) 1_555 1_555 1_555 1_555 yes
C(39) C(40) C(38) C(41) 4.5(7) 1_555 1_555 1_555 1_555 yes
C(40) C(38) C(41) C(42) -4.3(7) 1_555 1_555 1_555 1_555 yes
C(40) C(39) C(37) C(42) -8.7(6) 1_555 1_555 1_555 1_555 yes
C(40) C(39) C(37) B(1) 167.9(4) 1_555 1_555 1_555 1_555 yes
C(41) C(42) C(37) B(1) -167.5(4) 1_555 1_555 1_555 1_555 yes
C(43) C(44) C(45) C(46) 2.5(9) 1_555 1_555 1_555 1_555 yes
C(43) C(53) C(51) C(56) 172.0(4) 1_555 1_555 1_555 1_555 yes
C(43) C(53) C(51) B(2) -13.7(6) 1_555 1_555 1_555 1_555 yes
C(43) C(53) C(54) C(46) 1.1(7) 1_555 1_555 1_555 1_555 yes
C(43) C(53) C(54) C(52) -178.0(4) 1_555 1_555 1_555 1_555 yes
C(44) C(43) C(53) C(51) 179.1(5) 1_555 1_555 1_555 1_555 yes
C(44) C(43) C(53) C(54) -1.4(7) 1_555 1_555 1_555 1_555 yes
C(44) C(45) C(46) C(54) -2.8(9) 1_555 1_555 1_555 1_555 yes
C(45) C(44) C(43) C(53) -0.3(9) 1_555 1_555 1_555 1_555 yes
C(45) C(46) C(54) C(52) -179.9(5) 1_555 1_555 1_555 1_555 yes
C(45) C(46) C(54) C(53) 1.0(8) 1_555 1_555 1_555 1_555 yes
C(46) C(54) C(52) C(55) -174.2(5) 1_555 1_555 1_555 1_555 yes
C(46) C(54) C(53) C(51) -179.4(4) 1_555 1_555 1_555 1_555 yes
C(47) C(48) C(49) C(50) -1.2(10) 1_555 1_555 1_555 1_555 yes
C(47) C(55) C(52) C(54) 172.6(5) 1_555 1_555 1_555 1_555 yes
C(47) C(55) C(56) C(50) -3.9(7) 1_555 1_555 1_555 1_555 yes
C(47) C(55) C(56) C(51) -179.2(5) 1_555 1_555 1_555 1_555 yes
C(48) C(47) C(55) C(52) -172.9(5) 1_555 1_555 1_555 1_555 yes
C(48) C(47) C(55) C(56) 4.4(8) 1_555 1_555 1_555 1_555 yes
C(48) C(49) C(50) C(56) 1.6(10) 1_555 1_555 1_555 1_555 yes
C(49) C(48) C(47) C(55) -1.8(9) 1_555 1_555 1_555 1_555 yes
C(49) C(50) C(56) C(51) 176.1(5) 1_555 1_555 1_555 1_555 yes
C(49) C(50) C(56) C(55) 0.9(8) 1_555 1_555 1_555 1_555 yes
C(50) C(56) C(51) C(53) -167.3(4) 1_555 1_555 1_555 1_555 yes
C(50) C(56) C(51) B(2) 18.7(7) 1_555 1_555 1_555 1_555 yes
C(50) C(56) C(55) C(52) 173.5(5) 1_555 1_555 1_555 1_555 yes
C(51) C(53) C(54) C(52) 1.5(7) 1_555 1_555 1_555 1_555 yes
C(51) C(56) C(55) C(52) -1.8(7) 1_555 1_555 1_555 1_555 yes
C(51) B(2) C(65) C(67) -152.3(4) 1_555 1_555 1_555 1_555 yes
C(51) B(2) C(65) C(70) 19.9(6) 1_555 1_555 1_555 1_555 yes
C(51) B(2) C(79) C(81) 72.2(5) 1_555 1_555 1_555 1_555 yes
C(51) B(2) C(79) C(84) -114.2(5) 1_555 1_555 1_555 1_555 yes
C(53) C(51) C(56) C(55) 7.6(6) 1_555 1_555 1_555 1_555 yes
C(53) C(51) B(2) C(65) 71.5(5) 1_555 1_555 1_555 1_555 yes
C(53) C(51) B(2) C(79) -152.3(4) 1_555 1_555 1_555 1_555 yes
C(53) C(54) C(52) C(55) 4.9(7) 1_555 1_555 1_555 1_555 yes
C(54) C(52) C(55) C(56) -4.7(7) 1_555 1_555 1_555 1_555 yes
C(54) C(53) C(51) C(56) -7.5(6) 1_555 1_555 1_555 1_555 yes
C(54) C(53) C(51) B(2) 166.8(4) 1_555 1_555 1_555 1_555 yes
C(55) C(56) C(51) B(2) -166.4(4) 1_555 1_555 1_555 1_555 yes
C(56) C(51) B(2) C(65) -114.6(5) 1_555 1_555 1_555 1_555 yes
C(56) C(51) B(2) C(79) 21.6(6) 1_555 1_555 1_555 1_555 yes
C(57) C(58) C(59) C(60) 2.2(9) 1_555 1_555 1_555 1_555 yes
C(57) C(67) C(65) C(70) 169.0(4) 1_555 1_555 1_555 1_555 yes
C(57) C(67) C(65) B(2) -18.1(6) 1_555 1_555 1_555 1_555 yes
C(57) C(67) C(68) C(60) 2.4(6) 1_555 1_555 1_555 1_555 yes
C(57) C(67) C(68) C(66) -175.7(4) 1_555 1_555 1_555 1_555 yes
C(58) C(57) C(67) C(65) -177.5(5) 1_555 1_555 1_555 1_555 yes
C(58) C(57) C(67) C(68) -0.7(7) 1_555 1_555 1_555 1_555 yes
C(58) C(59) C(60) C(68) -0.4(8) 1_555 1_555 1_555 1_555 yes
C(59) C(58) C(57) C(67) -1.5(8) 1_555 1_555 1_555 1_555 yes
C(59) C(60) C(68) C(66) 176.2(5) 1_555 1_555 1_555 1_555 yes
C(59) C(60) C(68) C(67) -1.9(7) 1_555 1_555 1_555 1_555 yes
C(60) C(68) C(66) C(69) -173.5(4) 1_555 1_555 1_555 1_555 yes
C(60) C(68) C(67) C(65) 179.2(4) 1_555 1_555 1_555 1_555 yes
C(61) C(62) C(63) C(64) -3.5(9) 1_555 1_555 1_555 1_555 yes
C(61) C(69) C(66) C(68) 172.4(5) 1_555 1_555 1_555 1_555 yes
C(61) C(69) C(70) C(64) -2.8(7) 1_555 1_555 1_555 1_555 yes
C(61) C(69) C(70) C(65) -179.3(4) 1_555 1_555 1_555 1_555 yes
C(62) C(61) C(69) C(66) -173.5(5) 1_555 1_555 1_555 1_555 yes
C(62) C(61) C(69) C(70) 2.5(8) 1_555 1_555 1_555 1_555 yes
C(62) C(63) C(64) C(70) 3.1(9) 1_555 1_555 1_555 1_555 yes
C(63) C(62) C(61) C(69) 0.7(9) 1_555 1_555 1_555 1_555 yes
C(63) C(64) C(70) C(65) 176.5(5) 1_555 1_555 1_555 1_555 yes
C(63) C(64) C(70) C(69) 0.1(7) 1_555 1_555 1_555 1_555 yes
C(64) C(70) C(65) C(67) -167.6(4) 1_555 1_555 1_555 1_555 yes
C(64) C(70) C(65) B(2) 20.1(7) 1_555 1_555 1_555 1_555 yes
C(64) C(70) C(69) C(66) 173.1(4) 1_555 1_555 1_555 1_555 yes
C(65) C(67) C(68) C(66) 1.1(7) 1_555 1_555 1_555 1_555 yes
C(65) C(70) C(69) C(66) -3.3(7) 1_555 1_555 1_555 1_555 yes
C(65) B(2) C(79) C(81) -151.5(4) 1_555 1_555 1_555 1_555 yes
C(65) B(2) C(79) C(84) 22.1(6) 1_555 1_555 1_555 1_555 yes
C(67) C(65) C(70) C(69) 8.6(6) 1_555 1_555 1_555 1_555 yes
C(67) C(65) B(2) C(79) 71.0(5) 1_555 1_555 1_555 1_555 yes
C(67) C(68) C(66) C(69) 4.6(7) 1_555 1_555 1_555 1_555 yes
C(68) C(66) C(69) C(70) -3.5(7) 1_555 1_555 1_555 1_555 yes
C(68) C(67) C(65) C(70) -7.5(6) 1_555 1_555 1_555 1_555 yes
C(68) C(67) C(65) B(2) 165.4(4) 1_555 1_555 1_555 1_555 yes
C(69) C(70) C(65) B(2) -163.7(4) 1_555 1_555 1_555 1_555 yes
C(70) C(65) B(2) C(79) -116.8(5) 1_555 1_555 1_555 1_555 yes
C(71) C(72) C(73) C(74) 0.8(8) 1_555 1_555 1_555 1_555 yes
C(71) C(81) C(79) C(84) 169.4(5) 1_555 1_555 1_555 1_555 yes
C(71) C(81) C(79) B(2) -16.4(6) 1_555 1_555 1_555 1_555 yes
C(71) C(81) C(82) C(74) 0.6(6) 1_555 1_555 1_555 1_555 yes
C(71) C(81) C(82) C(80) -176.3(4) 1_555 1_555 1_555 1_555 yes
C(72) C(71) C(81) C(79) -177.9(4) 1_555 1_555 1_555 1_555 yes
C(72) C(71) C(81) C(82) 0.3(7) 1_555 1_555 1_555 1_555 yes
C(72) C(73) C(74) C(82) 0.2(8) 1_555 1_555 1_555 1_555 yes
C(73) C(72) C(71) C(81) -1.1(8) 1_555 1_555 1_555 1_555 yes
C(73) C(74) C(82) C(80) 176.0(5) 1_555 1_555 1_555 1_555 yes
C(73) C(74) C(82) C(81) -0.9(7) 1_555 1_555 1_555 1_555 yes
C(74) C(82) C(80) C(83) -171.7(4) 1_555 1_555 1_555 1_555 yes
C(74) C(82) C(81) C(79) 178.9(4) 1_555 1_555 1_555 1_555 yes
C(75) C(76) C(77) C(78) -1.6(9) 1_555 1_555 1_555 1_555 yes
C(75) C(83) C(80) C(82) 171.1(5) 1_555 1_555 1_555 1_555 yes
C(75) C(83) C(84) C(78) -1.8(7) 1_555 1_555 1_555 1_555 yes
C(75) C(83) C(84) C(79) -178.5(4) 1_555 1_555 1_555 1_555 yes
C(76) C(75) C(83) C(80) -174.3(5) 1_555 1_555 1_555 1_555 yes
C(76) C(75) C(83) C(84) 1.8(8) 1_555 1_555 1_555 1_555 yes
C(76) C(77) C(78) C(84) 1.6(8) 1_555 1_555 1_555 1_555 yes
C(77) C(76) C(75) C(83) -0.1(8) 1_555 1_555 1_555 1_555 yes
C(77) C(78) C(84) C(79) 176.8(5) 1_555 1_555 1_555 1_555 yes
C(77) C(78) C(84) C(83) 0.1(7) 1_555 1_555 1_555 1_555 yes
C(78) C(84) C(79) C(81) -167.6(4) 1_555 1_555 1_555 1_555 yes
C(78) C(84) C(79) B(2) 18.6(7) 1_555 1_555 1_555 1_555 yes
C(78) C(84) C(83) C(80) 174.3(4) 1_555 1_555 1_555 1_555 yes
C(79) C(81) C(82) C(80) 1.9(7) 1_555 1_555 1_555 1_555 yes
C(79) C(84) C(83) C(80) -2.4(7) 1_555 1_555 1_555 1_555 yes
C(81) C(79) C(84) C(83) 8.9(6) 1_555 1_555 1_555 1_555 yes
C(81) C(82) C(80) C(83) 5.2(7) 1_555 1_555 1_555 1_555 yes
C(82) C(80) C(83) C(84) -5.0(7) 1_555 1_555 1_555 1_555 yes
C(82) C(81) C(79) C(84) -8.7(6) 1_555 1_555 1_555 1_555 yes
C(82) C(81) C(79) B(2) 165.5(4) 1_555 1_555 1_555 1_555 yes
C(83) C(84) C(79) B(2) -164.9(4) 1_555 1_555 1_555 1_555 yes
C(85) N(1) C(90) C(89) -64.7(5) 1_555 1_555 2_755 2_755 yes
C(85) N(1) C(91) C(92) 170.9(4) 1_555 1_555 1_555 1_555 yes
C(85) C(86) O(1) C(87) 176.3(4) 1_555 1_555 1_555 1_555 yes
C(86) O(1) C(87) C(88) 174.5(4) 1_555 1_555 1_555 1_555 yes
C(86) C(85) N(1) C(90) 169.1(4) 1_555 1_555 1_555 2_755 yes
C(86) C(85) N(1) C(91) -67.7(5) 1_555 1_555 1_555 1_555 yes
C(87) C(88) O(2) C(89) 172.7(4) 1_555 1_555 1_555 1_555 yes
C(88) O(2) C(89) C(90) 178.6(4) 1_555 1_555 1_555 1_555 yes
C(89) C(90) N(1) C(91) 171.6(4) 1_555 1_555 2_755 2_755 yes
C(90) N(1) C(91) C(92) -65.0(5) 1_555 2_755 2_755 2_755 yes
C(91) C(92) O(3) C(93) 176.3(4) 1_555 1_555 1_555 1_555 yes
C(92) O(3) C(93) C(93) 173.8(5) 1_555 1_555 1_555 2_755 yes
C(94) N(2) C(99) C(98) -68.0(5) 1_555 1_555 2_655 2_655 yes
C(94) N(2) C(100) C(101) 170.6(4) 1_555 1_555 1_555 1_555 yes
C(94) C(95) O(4) C(96) 177.1(4) 1_555 1_555 1_555 1_555 yes
C(95) O(4) C(96) C(97) 173.7(4) 1_555 1_555 1_555 1_555 yes
C(95) C(94) N(2) C(99) 170.8(5) 1_555 1_555 1_555 2_655 yes
C(95) C(94) N(2) C(100) -66.5(5) 1_555 1_555 1_555 1_555 yes
C(96) C(97) O(5) C(98) 175.8(4) 1_555 1_555 1_555 1_555 yes
C(97) O(5) C(98) C(99) 175.5(4) 1_555 1_555 1_555 1_555 yes
C(98) C(99) N(2) C(100) 169.4(5) 1_555 1_555 2_655 2_655 yes
C(99) N(2) C(100) C(101) -67.2(5) 1_555 2_655 2_655 2_655 yes
C(100) C(101) O(6) C(102) 177.8(4) 1_555 1_555 1_555 1_555 yes
C(101) O(6) C(102) C(102) 172.5(5) 1_555 1_555 1_555 2_655 yes
C(103) N(3) C(108) C(107) 167.8(5) 1_555 1_555 2_656 2_656 yes
C(103) N(3) C(109) C(110) -71.5(6) 1_555 1_555 1_555 1_555 yes
C(103) C(104) O(7) C(105) -177.4(4) 1_555 1_555 1_555 1_555 yes
C(104) O(7) C(105) C(106) 171.5(5) 1_555 1_555 1_555 1_555 yes
C(104) C(103) N(3) C(108) -70.2(6) 1_555 1_555 1_555 2_656 yes
C(104) C(103) N(3) C(109) 168.7(5) 1_555 1_555 1_555 1_555 yes
C(105) C(106) O(8) C(107) 171.6(5) 1_555 1_555 1_555 1_555 yes
C(106) O(8) C(107) C(108) 172.9(5) 1_555 1_555 1_555 1_555 yes
C(107) C(108) N(3) C(109) -71.1(6) 1_555 1_555 2_656 2_656 yes
C(108) N(3) C(109) C(110) 167.3(5) 1_555 2_656 2_656 2_656 yes
C(109) C(110) O(9) C(111) 176.5(5) 1_555 1_555 1_555 1_555 yes
C(110) O(9) C(111) C(111) 172.3(5) 1_555 1_555 1_555 2_656 yes
C(112) N(4) C(117) C(116) 71.0(7) 1_555 1_555 2_756 2_756 yes
C(112) N(4) C(118) C(119) -164.8(6) 1_555 1_555 1_555 1_555 yes
C(112) C(113) O(10) C(114) 171.9(6) 1_555 1_555 1_555 1_555 yes
C(113) O(10) C(114) C(115) 179.3(6) 1_555 1_555 1_555 1_555 yes
C(113) C(112) N(4) C(117) -158.8(5) 1_555 1_555 1_555 2_756 yes
C(113) C(112) N(4) C(118) 78.3(7) 1_555 1_555 1_555 1_555 yes
C(114) C(115) O(11) C(116) -166.8(5) 1_555 1_555 1_555 1_555 yes
C(115) O(11) C(116) C(117) -174.9(5) 1_555 1_555 1_555 1_555 yes
C(116) C(117) N(4) C(118) -166.6(6) 1_555 1_555 2_756 2_756 yes
C(117) N(4) C(118) C(119) 73.1(7) 1_555 2_756 2_756 2_756 yes
C(118) C(119) O(12) C(120) 176.4(6) 1_555 1_555 1_555 1_555 yes
C(119) O(12) C(120) C(120) -169.0(7) 1_555 1_555 1_555 2_756 yes
C(124) O(15) O(14) C(125) 20(1) 1_555 1_555 1_555 1_555 yes
C(124) O(15) O(14) C(128) 61(3) 1_555 1_555 1_555 1_555 yes
C(124) O(15) C(125) C(126) 90(7) 1_555 1_555 1_555 1_555 yes
C(124) O(15) C(125) C(127) 23(2) 1_555 1_555 1_555 1_555 yes
C(124) O(15) C(125) C(128) 174(1) 1_555 1_555 1_555 1_555 yes
C(124) C(125) O(14) C(128) -176(1) 1_555 1_555 1_555 1_555 yes
C(124) C(125) C(126) C(127) 7(2) 1_555 1_555 1_555 1_555 yes
C(124) C(125) C(126) C(128) 175(1) 1_555 1_555 1_555 1_555 yes
C(124) C(125) C(127) C(126) -172(2) 1_555 1_555 1_555 1_555 yes
C(124) C(125) C(128) C(126) -28(10) 1_555 1_555 1_555 1_555 yes
C(124) C(127) C(125) C(126) 172(2) 1_555 1_555 1_555 1_555 yes
C(124) C(127) C(125) C(128) -176(1) 1_555 1_555 1_555 1_555 yes
C(124) C(127) C(126) C(125) -12(3) 1_555 1_555 1_555 1_555 yes
C(124) C(127) C(126) C(128) -22(5) 1_555 1_555 1_555 1_555 yes
C(125) O(14) C(128) C(126) -6(1) 1_555 1_555 1_555 1_555 yes
C(125) O(15) O(14) C(128) 40(2) 1_555 1_555 1_555 1_555 yes
C(125) O(15) C(124) C(127) -12(1) 1_555 1_555 1_555 1_555 yes
C(125) C(124) C(127) C(126) 13(4) 1_555 1_555 1_555 1_555 yes
C(125) C(127) C(126) C(128) -10(2) 1_555 1_555 1_555 1_555 yes
C(125) C(128) C(126) C(127) 11(2) 1_555 1_555 1_555 1_555 yes
C(126) C(125) O(14) C(128) 11(2) 1_555 1_555 1_555 1_555 yes
C(126) C(125) C(124) C(127) -4(1) 1_555 1_555 1_555 1_555 yes
C(126) C(127) C(125) C(128) 11(2) 1_555 1_555 1_555 1_555 yes
C(126) C(128) C(125) C(127) -7(1) 1_555 1_555 1_555 1_555 yes
C(127) C(124) C(125) C(128) 22(10) 1_555 1_555 1_555 1_555 yes
C(127) C(125) O(14) C(128) 13(16) 1_555 1_555 1_555 1_555 yes
C(127) C(125) C(126) C(128) 168(2) 1_555 1_555 1_555 1_555 yes
C(127) C(126) C(125) C(128) -168(2) 1_555 1_555 1_555 1_555 yes
